data_1569149
loop_
_publ_author_name
'Jin, Qiu-Yan'
'Liang, Yuan-Yuan'
'Zhang, Zhi-Hui'
'Meng, Liao'
'Geng, Jun-Shan'
'Hu, Kong-Qiu'
'Yu, Ji-Pan'
'Chai, Zhi-Fang'
'Mei, Lei'
'Shi, Wei-Qun'

_publ_section_title
;
 Colossal negative thermal expansion in a cucurbit[8]uril-enabled
 uranyl-organic polythreading framework <i>via</i> thermally induced
 relaxation.
;
_journal_issue 23
_journal_name_full 'Chemical science'
_journal_page_first 6330
_journal_page_last 6340
_journal_paper_doi 10.1039/d3sc01343j
_journal_volume 14
_journal_year 2023
_chemical_formula_moiety 'C156 H140 N44 O50 U6, C48 H48 N32 O16'
_chemical_formula_sum 'C204 H188 N76 O66 U6'
_chemical_formula_weight 6188.47
_space_group_crystal_system monoclinic
_space_group_IT_number 15
_space_group_name_Hall '-C 2yc'
_space_group_name_H-M_alt 'C 1 2/c 1'
_atom_sites_solution_hydrogens mixed
_audit_creation_date 2022-09-06
_audit_creation_method
;
Olex2 1.3
(compiled 2020.06.28 svn.raecde09e for OlexSys, GUI svn.r6132)
;
_audit_update_record
;
2022-11-10 deposited with the CCDC.	2023-05-10 downloaded from the CCDC.
;
_cell_angle_alpha 90
_cell_angle_beta 126.873(2)
_cell_angle_gamma 90
_cell_formula_units_Z 4
_cell_length_a 50.296(3)
_cell_length_b 17.1689(12)
_cell_length_c 36.239(2)
_cell_measurement_reflns_used 9507
_cell_measurement_temperature 270(2)
_cell_measurement_theta_max 26.35
_cell_measurement_theta_min 2.58
_cell_volume 25034(3)
_computing_cell_refinement 'SAINT V8.40B (?, 2016)'
_computing_data_reduction 'SAINT V8.40B (?, 2016)'
_computing_molecular_graphics 'Olex2 1.3 (Dolomanov et al., 2009)'
_computing_publication_material 'Olex2 1.3 (Dolomanov et al., 2009)'
_computing_structure_refinement 'SHELXL 2018/3 (Sheldrick, 2015)'
_computing_structure_solution 'SHELXT 2018/2 (Sheldrick, 2018)'
_diffrn_ambient_temperature 270.0
_diffrn_measured_fraction_theta_full 0.991
_diffrn_measured_fraction_theta_max 0.979
_diffrn_measurement_device_type 'Bruker APEX-II CCD'
_diffrn_measurement_method '\f and \w scans'
_diffrn_radiation_type MoK\a
_diffrn_radiation_wavelength 0.71073
_diffrn_reflns_av_R_equivalents 0.0860
_diffrn_reflns_av_unetI/netI 0.0805
_diffrn_reflns_Laue_measured_fraction_full 0.991
_diffrn_reflns_Laue_measured_fraction_max 0.979
_diffrn_reflns_limit_h_max 65
_diffrn_reflns_limit_h_min -65
_diffrn_reflns_limit_k_max 22
_diffrn_reflns_limit_k_min -22
_diffrn_reflns_limit_l_max 45
_diffrn_reflns_limit_l_min -42
_diffrn_reflns_number 128403
_diffrn_reflns_point_group_measured_fraction_full 0.991
_diffrn_reflns_point_group_measured_fraction_max 0.979
_diffrn_reflns_theta_full 25.242
_diffrn_reflns_theta_max 27.575
_diffrn_reflns_theta_min 2.349
_diffrn_source_current 30.0
_diffrn_source_power 1.5
_diffrn_source_voltage 50.0
_diffrn_standards_number 0
_exptl_absorpt_coefficient_mu 3.961
_exptl_absorpt_correction_T_max 0.7456
_exptl_absorpt_correction_T_min 0.5699
_exptl_absorpt_correction_type none
_exptl_absorpt_process_details
;
SADABS-2016/2 (Bruker,2016/2) was used for absorption correction.
wR2(int) was 0.0847 before and 0.0705 after correction.
The Ratio of minimum to maximum transmission is 0.7644.
The \l/2 correction factor is Not present.
;
_exptl_crystal_colour yellow
_exptl_crystal_colour_primary yellow
_exptl_crystal_density_diffrn 1.642
_exptl_crystal_description block
_exptl_crystal_F_000 12096
_refine_diff_density_max 2.441
_refine_diff_density_min -2.443
_refine_diff_density_rms 0.188
_refine_ls_extinction_method none
_refine_ls_goodness_of_fit_ref 1.018
_refine_ls_hydrogen_treatment constr
_refine_ls_matrix_type full
_refine_ls_number_parameters 1586
_refine_ls_number_reflns 28395
_refine_ls_number_restraints 24
_refine_ls_restrained_S_all 1.018
_refine_ls_R_factor_all 0.1021
_refine_ls_R_factor_gt 0.0633
_refine_ls_shift/su_max 0.005
_refine_ls_shift/su_mean 0.000
_refine_ls_structure_factor_coef Fsqd
_refine_ls_weighting_details 'w=1/[\s^2^(Fo^2^)+(0.0683P)^2^+529.5557P] where P=(Fo^2^+2Fc^2^)/3'
_refine_ls_weighting_scheme calc
_refine_ls_wR_factor_gt 0.1514
_refine_ls_wR_factor_ref 0.1726
_reflns_Friedel_coverage 0.000
_reflns_number_gt 19148
_reflns_number_total 28395
_reflns_threshold_expression 'I > 2\s(I)'
_cod_data_source_file d3sc01343j3.cif
_cod_data_source_block U3bcbpy3CB8_270K_B2
_cod_depositor_comments 'Adding full bibliography for 1569127--1569159.cif.'
_cod_database_code 1569149
_shelx_shelxl_version_number 2018/3
_shelx_space_group_comment
;
The symmetry employed for this shelxl refinement is uniquely defined
by the following loop, which should always be used as a source of
symmetry information in preference to the above space-group names.
They are only intended as comments.
;
_olex2_refinement_description
;
1. Fixed Uiso
 At 1.2 times of:
  All C(H) groups, All C(H,H) groups
 At 1.5 times of:
  All O(H,H) groups
2. Uiso/Uaniso restraints and constraints
Uanis(C19) \\sim Ueq: with sigma of 0.001 and sigma for terminal atoms of 0.002
Uanis(C17) \\sim Ueq, Uanis(C16) \\sim Ueq: with sigma of 0.01 and sigma for
terminal atoms of 0.02
Uanis(O17) \\sim Ueq: with sigma of 0.01 and sigma for terminal atoms of 0.02
3.a Riding coordinates:
 O17(H17A,H17B)
3.b Rotating group:
 O16(H16A,H16B)
3.c Ternary CH refined with riding coordinates:
 C97(H97), C98(H98), C96(H96), C101(H101), C99(H99), C102(H102), C100(H100),
 C73(H73), C78(H78), C75(H75), C71(H71), C76(H76), C77(H77), C74(H74), C72(H72),
  C95(H95)
3.d Secondary CH2 refined with riding coordinates:
 C80(H80A,H80B), C86(H86A,H86B), C93(H93A,H93B), C8(H8A,H8B), C26(H26A,H26B),
 C82(H82A,H82B), C84(H84A,H84B), C56(H56A,H56B), C91(H91A,H91B), C44(H44A,H44B),
  C88(H88A,H88B), C60(H60A,H60B), C62(H62A,H62B), C66(H66A,H66B), C70(H70A,
 H70B), C58(H58A,H58B), C64(H64A,H64B), C89(H89A,H89B), C68(H68A,H68B)
3.e Aromatic/amide H refined with riding coordinates:
 C25(H25), C21(H21), C3(H3), C52(H52), C51(H51), C6(H6), C45(H45), C24(H24),
 C4(H4), C22(H22), C46(H46), C49(H49), C27(H27), C31(H31), C12(H12), C7(H7),
 C43(H43), C30(H30), C28(H28), C42(H42), C53(H53), C54(H54), C9(H9), C13(H13),
 C48(H48), C39(H39), C15(H15), C36(H36), C33(H33), C10(H10), C35(H35), C34(H34),
  C40(H40), C17(H17), C18(H18), C16(H16)
;
_smtbx_masks_void_probe_radius 1.2
_smtbx_masks_void_truncation_radius 1.2
_olex2_submission_special_instructions 'No special instructions were received'

loop_
_space_group_symop_operation_xyz
'x, y, z'
'-x, y, -z+1/2'
'x+1/2, y+1/2, z'
'-x+1/2, y+1/2, -z+1/2'
'-x, -y, -z'
'x, -y, z-1/2'
'-x+1/2, -y+1/2, -z'
'x+1/2, -y+1/2, z-1/2'

loop_
_atom_site_label
_atom_site_type_symbol
_atom_site_fract_x
_atom_site_fract_y
_atom_site_fract_z
_atom_site_U_iso_or_equiv
_atom_site_adp_type
_atom_site_occupancy
_atom_site_site_symmetry_order
_atom_site_calc_flag
_atom_site_refinement_flags_posn
_atom_site_refinement_flags_adp
_atom_site_refinement_flags_occupancy
_atom_site_disorder_assembly
_atom_site_disorder_group
U1 U 1.33025(2) 1.63933(2) -0.15715(2) 0.02558(8) Uani 1 1 d . . . . .
U2 U 1.34323(2) 1.43411(2) -0.20890(2) 0.02642(9) Uani 1 1 d . . . . .
U3 U 1.40853(2) 1.58258(2) -0.13960(2) 0.04165(11) Uani 1 1 d . . . . .
O22 O 1.5806(2) 1.8393(5) -0.0189(4) 0.072(3) Uani 1 1 d . . . . .
O7 O 1.35636(14) 1.5441(3) -0.1680(2) 0.0332(15) Uani 1 1 d . . . . .
O14 O 1.31261(16) 1.3171(4) -0.2591(2) 0.0362(15) Uani 1 1 d . . . . .
O8 O 1.38704(15) 1.6661(3) -0.1141(2) 0.0368(16) Uani 1 1 d . . . . .
O12 O 1.28235(16) 1.5623(4) -0.2170(2) 0.0364(15) Uani 1 1 d . . . . .
O1 O 1.33314(17) 1.5856(4) -0.1131(2) 0.0374(15) Uani 1 1 d . . . . .
O2 O 1.32505(17) 1.6962(3) -0.2023(2) 0.0364(15) Uani 1 1 d . . . . .
O3 O 1.36097(17) 1.3719(4) -0.1603(2) 0.0405(16) Uani 1 1 d . . . . .
O10 O 1.34134(16) 1.7545(4) -0.1125(2) 0.0365(15) Uani 1 1 d . . . . .
O13 O 1.29361(16) 1.4387(4) -0.2167(2) 0.0376(15) Uani 1 1 d . . . . .
O9 O 1.39593(17) 1.4690(4) -0.1833(3) 0.054(2) Uani 1 1 d . . . . .
O15 O 1.35937(17) 1.3494(4) -0.2478(2) 0.0402(16) Uani 1 1 d . . . . .
O4 O 1.32350(18) 1.4907(4) -0.2593(2) 0.0426(16) Uani 1 1 d . . . . .
O16 O 1.27709(17) 1.6954(5) -0.1810(2) 0.051(2) Uani 1 1 d . . . . .
H16A H 1.280868 1.735468 -0.164531 0.077 Uiso 1 1 d R U . . .
H16B H 1.267332 1.663699 -0.174580 0.077 Uiso 1 1 d R U . . .
O18 O 1.45108(17) 1.6867(4) -0.0964(3) 0.054(2) Uani 1 1 d . . . . .
O6 O 1.39344(18) 1.6400(5) -0.1894(3) 0.0515(19) Uani 1 1 d . . . . .
O29 O 1.19908(17) 2.3479(4) 0.1040(3) 0.0407(16) Uani 1 1 d . . . . .
O5 O 1.42793(19) 1.5269(4) -0.0881(3) 0.062(2) Uani 1 1 d . . . . .
O11 O 1.3856(2) 1.7229(4) -0.0431(3) 0.064(2) Uani 1 1 d . . . . .
N33 N 1.3315(2) 2.2717(4) 0.1999(3) 0.0339(18) Uani 1 1 d . . . . .
C19 C 1.27192(18) 1.4932(4) -0.2279(2) 0.0156(14) Uani 1 1 d . U . . .
C25 C 1.2171(2) 1.5178(5) -0.2494(3) 0.032(2) Uani 1 1 d . . . . .
H25 H 1.224860 1.564548 -0.233200 0.039 Uiso 1 1 calc R U . . .
N26 N 1.2068(2) 2.1205(4) -0.1740(3) 0.0342(17) Uani 1 1 d . . . . .
N3 N 1.11350(18) 1.4102(5) -0.3661(3) 0.0352(18) Uani 1 1 d . . . . .
N38 N 1.2000(2) 2.0363(4) 0.0847(3) 0.0334(17) Uani 1 1 d . . . . .
O26 O 1.22453(19) 1.9548(4) 0.0621(3) 0.0483(18) Uani 1 1 d . . . . .
O31 O 1.29090(19) 2.0710(4) 0.1587(3) 0.0469(18) Uani 1 1 d . . . . .
N28 N 1.20710(19) 2.2190(4) 0.1267(3) 0.0331(17) Uani 1 1 d . . . . .
N32 N 1.2872(2) 2.1883(4) 0.1855(3) 0.0345(18) Uani 1 1 d . . . . .
O33 O 1.1056(2) 2.2113(5) -0.1208(3) 0.059(2) Uani 1 1 d . . . . .
O17 O 1.4586(2) 1.5501(5) -0.1374(4) 0.081(3) Uani 1 1 d . U . . .
H17A H 1.470438 1.590752 -0.130393 0.122 Uiso 1 1 d R U . . .
H17B H 1.452088 1.538702 -0.164473 0.122 Uiso 1 1 d R U . . .
N1 N 1.3373(2) 2.0899(4) 0.0057(3) 0.0360(18) Uani 1 1 d . . . . .
N5 N 1.3172(3) 1.0634(5) -0.4116(3) 0.045(2) Uani 1 1 d . . . . .
N4 N 0.9765(3) 1.4888(8) -0.5953(3) 0.069(3) Uani 1 1 d . . . . .
O23 O 1.5595(2) 1.9554(6) -0.1132(3) 0.067(2) Uani 1 1 d . . . . .
N34 N 1.3645(2) 2.3413(5) 0.1914(3) 0.040(2) Uani 1 1 d . . . . .
N20 N 1.5239(2) 1.8507(6) -0.1425(4) 0.059(3) Uani 1 1 d . . . . .
N19 N 1.5042(3) 1.9640(7) -0.1760(4) 0.063(3) Uani 1 1 d . . . . .
N10 N 1.4481(2) 1.9256(6) -0.2052(4) 0.054(3) Uani 1 1 d . . . . .
N27 N 1.24995(19) 2.2993(4) 0.1648(3) 0.0342(18) Uani 1 1 d . . . . .
N11 N 1.4294(2) 2.0568(7) -0.2111(3) 0.059(3) Uani 1 1 d . . . . .
N18 N 1.4875(3) 2.0966(7) -0.1743(4) 0.061(3) Uani 1 1 d . . . . .
O32 O 1.3654(2) 2.2061(4) 0.1874(3) 0.055(2) Uani 1 1 d . . . . .
N23 N 1.1527(2) 1.9779(5) -0.0640(3) 0.041(2) Uani 1 1 d . . . . .
N17 N 1.4800(3) 2.1968(7) -0.1430(4) 0.063(3) Uani 1 1 d . . . . .
N30 N 1.1336(2) 2.1025(5) -0.0109(3) 0.044(2) Uani 1 1 d . . . . .
N12 N 1.4223(2) 2.1597(6) -0.1812(4) 0.064(3) Uani 1 1 d . . . . .
N31 N 1.24360(19) 2.1078(4) 0.1507(3) 0.0331(17) Uani 1 1 d . . . . .
O28 O 1.23112(18) 2.0215(4) -0.1201(3) 0.0460(18) Uani 1 1 d . . . . .
N24 N 1.1542(2) 1.9944(5) -0.1233(3) 0.041(2) Uani 1 1 d . . . . .
O19 O 1.41865(19) 1.8529(5) -0.1869(3) 0.057(2) Uani 1 1 d . . . . .
O27 O 1.1989(2) 1.9369(5) -0.0575(3) 0.058(2) Uani 1 1 d . . . . .
N25 N 1.1757(2) 2.0522(5) -0.1615(3) 0.0369(19) Uani 1 1 d . . . . .
O30 O 1.1330(2) 2.2339(4) 0.0006(3) 0.055(2) Uani 1 1 d . . . . .
O21 O 1.3907(2) 2.1769(5) -0.1098(4) 0.079(3) Uani 1 1 d . . . . .
O24 O 1.5331(2) 2.1493(6) -0.1081(3) 0.071(3) Uani 1 1 d . . . . .
O20 O 1.38965(19) 2.0535(5) -0.1994(3) 0.062(2) Uani 1 1 d . . . . .
N29 N 1.16232(19) 2.1467(4) 0.0603(3) 0.0351(18) Uani 1 1 d . . . . .
C37 C 1.3347(2) 1.3036(5) -0.2650(3) 0.0299(19) Uani 1 1 d . . . . .
N37 N 1.1687(2) 1.9890(5) 0.0135(3) 0.0380(19) Uani 1 1 d . . . . .
N6 N 1.2728(2) 1.2426(6) -0.6153(3) 0.052(2) Uani 1 1 d . . . . .
C97 C 1.3265(2) 2.3501(5) 0.2083(3) 0.0294(19) Uani 1 1 d . . . . .
H97 H 1.332931 2.356058 0.239547 0.035 Uiso 1 1 calc R U . . .
C20 C 1.2376(2) 1.4721(5) -0.2534(3) 0.0274(18) Uani 1 1 d . . . . .
N14 N 1.4272(2) 2.2761(6) -0.0652(4) 0.062(3) Uani 1 1 d . . . . .
N9 N 1.4682(2) 1.8101(6) -0.1702(4) 0.057(3) Uani 1 1 d . . . . .
N35 N 1.1169(2) 2.1056(5) -0.1488(3) 0.043(2) Uani 1 1 d . . . . .
N36 N 1.1156(2) 2.0886(5) -0.0888(3) 0.045(2) Uani 1 1 d . . . . .
N13 N 1.4210(2) 2.2420(6) -0.1284(4) 0.069(3) Uani 1 1 d . . . . .
C1 C 1.3635(3) 1.7694(6) -0.0695(4) 0.040(2) Uani 1 1 d . . . . .
C21 C 1.2260(2) 1.4033(5) -0.2787(3) 0.0296(19) Uani 1 1 d . . . . .
H21 H 1.240069 1.372394 -0.281193 0.035 Uiso 1 1 calc R U . . .
C80 C 1.1600(3) 1.9383(6) -0.0239(4) 0.044(2) Uani 1 1 d . . . . .
H80A H 1.178181 1.902274 -0.012974 0.052 Uiso 1 1 calc R U . . .
H80B H 1.140699 1.907817 -0.032900 0.052 Uiso 1 1 calc R U . . .
C94 C 1.1122(3) 2.1437(7) -0.1191(4) 0.046(3) Uani 1 1 d . . . . .
O25 O 1.5297(2) 2.2999(6) -0.0203(4) 0.080(3) Uani 1 1 d . . . . .
N2 N 1.2258(4) 2.2113(8) 0.0501(5) 0.079(4) Uani 1 1 d . . . . .
C3 C 1.3869(3) 1.8719(6) -0.0080(4) 0.042(2) Uani 1 1 d . . . . .
H3 H 1.404242 1.838074 0.012070 0.050 Uiso 1 1 calc R U . . .
C98 C 1.3490(2) 2.3983(5) 0.2016(3) 0.033(2) Uani 1 1 d . . . . .
H98 H 1.365192 2.429193 0.228962 0.039 Uiso 1 1 calc R U . . .
C86 C 1.1718(2) 2.1990(6) 0.0977(4) 0.037(2) Uani 1 1 d . . . . .
H86A H 1.166463 2.174916 0.116752 0.044 Uiso 1 1 calc R U . . .
H86B H 1.158847 2.246493 0.084947 0.044 Uiso 1 1 calc R U . . .
C52 C 1.2963(3) 1.2692(7) -0.5743(5) 0.052(3) Uani 1 1 d . . . . .
H52 H 1.307245 1.313898 -0.573134 0.063 Uiso 1 1 calc R U . . .
C83 C 1.2065(3) 2.0600(5) -0.1494(3) 0.036(2) Uani 1 1 d . . . . .
C50 C 1.2884(3) 1.1721(6) -0.5353(4) 0.041(2) Uani 1 1 d . . . . .
C38 C 1.3329(3) 1.2324(6) -0.2910(3) 0.036(2) Uani 1 1 d . . . . .
C2 C 1.3623(2) 1.8474(5) -0.0531(3) 0.034(2) Uani 1 1 d . . . . .
C81 C 1.1714(2) 1.9665(6) -0.0792(4) 0.039(2) Uani 1 1 d . . . . .
C51 C 1.3064(3) 1.2382(6) -0.5334(4) 0.048(3) Uani 1 1 d . . . . .
H51 H 1.324189 1.258973 -0.505463 0.057 Uiso 1 1 calc R U . . .
C6 C 1.3361(2) 1.9739(6) -0.0680(4) 0.040(2) Uani 1 1 d . . . . .
H6 H 1.319164 2.008333 -0.088393 0.047 Uiso 1 1 calc R U . . .
C96 C 1.2635(2) 2.2275(5) 0.1902(3) 0.032(2) Uani 1 1 d . . . . .
H96 H 1.272442 2.233963 0.222614 0.038 Uiso 1 1 calc R U . . .
C93 C 1.3918(3) 2.3580(6) 0.1910(3) 0.041(2) Uani 1 1 d . . . . .
H93A H 1.403542 2.309855 0.195723 0.049 Uiso 1 1 calc R U . . .
H93B H 1.406912 2.392127 0.216754 0.049 Uiso 1 1 calc R U . . .
C32 C 1.0337(2) 1.4529(6) -0.5064(3) 0.038(2) Uani 1 1 d . . . . .
C101 C 1.1670(3) 2.0624(6) 0.0661(3) 0.037(2) Uani 1 1 d . . . . .
H101 H 1.159441 2.041398 0.083558 0.045 Uiso 1 1 calc R U . . .
C45 C 1.3406(3) 1.0829(7) -0.4169(4) 0.048(3) Uani 1 1 d . . . . .
H45 H 1.362914 1.072723 -0.393738 0.057 Uiso 1 1 calc R U . . .
C87 C 1.1430(2) 2.1698(6) 0.0158(4) 0.039(2) Uani 1 1 d . . . . .
C8 C 1.3612(3) 2.0779(5) -0.0064(4) 0.042(2) Uani 1 1 d . . . . .
H8A H 1.355604 2.114285 -0.030555 0.050 Uiso 1 1 calc R U . . .
H8B H 1.383556 2.090032 0.020501 0.050 Uiso 1 1 calc R U . . .
C90 C 1.2755(2) 2.1180(5) 0.1641(3) 0.033(2) Uani 1 1 d . . . . .
C92 C 1.3549(3) 2.2668(6) 0.1924(4) 0.043(2) Uani 1 1 d . . . . .
C24 C 1.1845(2) 1.4940(6) -0.2697(3) 0.041(2) Uani 1 1 d . . . . .
H24 H 1.170763 1.523601 -0.266050 0.049 Uiso 1 1 calc R U . . .
C4 C 1.3863(3) 1.9442(6) 0.0078(4) 0.042(2) Uani 1 1 d . . . . .
H4 H 1.402738 1.958310 0.038269 0.050 Uiso 1 1 calc R U . . .
C99 C 1.1220(3) 2.0228(6) -0.1407(4) 0.041(2) Uani 1 1 d . . . . .
H99 H 1.104457 1.993111 -0.167728 0.049 Uiso 1 1 calc R U . . .
C22 C 1.1932(2) 1.3814(5) -0.3002(3) 0.035(2) Uani 1 1 d . . . . .
H22 H 1.184947 1.336244 -0.317874 0.042 Uiso 1 1 calc R U . . .
C46 C 1.3307(3) 1.1187(7) -0.4577(4) 0.046(3) Uani 1 1 d . . . . .
H46 H 1.346788 1.133606 -0.461285 0.055 Uiso 1 1 calc R U . . .
C29 C 1.0631(2) 1.4366(6) -0.4579(3) 0.037(2) Uani 1 1 d . . . . .
C79 C 1.2006(2) 1.9897(5) 0.0543(3) 0.036(2) Uani 1 1 d . . . . .
C11 C 1.2952(3) 2.1273(6) 0.0275(4) 0.042(2) Uani 1 1 d . . . . .
C49 C 1.2850(3) 1.0748(6) -0.4450(5) 0.052(3) Uani 1 1 d . . . . .
H49 H 1.269464 1.059832 -0.440380 0.062 Uiso 1 1 calc R U . . .
C27 C 1.0940(3) 1.3513(6) -0.3928(4) 0.044(3) Uani 1 1 d . . . . .
H27 H 1.097798 1.301592 -0.380396 0.053 Uiso 1 1 calc R U . . .
C31 C 1.1096(2) 1.4812(6) -0.3845(4) 0.043(2) Uani 1 1 d . . . . .
H31 H 1.123885 1.521535 -0.366008 0.052 Uiso 1 1 calc R U . . .
C12 C 1.2840(3) 2.0905(6) -0.0133(4) 0.043(2) Uani 1 1 d . . . . .
H12 H 1.261651 2.077301 -0.034127 0.051 Uiso 1 1 calc R U . . .
C7 C 1.3370(2) 1.8982(5) -0.0828(3) 0.034(2) Uani 1 1 d . . . . .
H7 H 1.320364 1.882698 -0.112881 0.041 Uiso 1 1 calc R U . . .
C43 C 1.3078(3) 1.1798(6) -0.3080(4) 0.047(3) Uani 1 1 d . . . . .
H43 H 1.291569 1.187221 -0.303452 0.057 Uiso 1 1 calc R U . . .
C30 C 1.0852(3) 1.4942(6) -0.4297(4) 0.045(3) Uani 1 1 d . . . . .
H30 H 1.083199 1.543257 -0.441987 0.054 Uiso 1 1 calc R U . . .
C14 C 1.2713(3) 2.1538(7) 0.0366(4) 0.051(3) Uani 1 1 d . . . . .
C26 C 1.1374(2) 1.3978(7) -0.3157(3) 0.045(3) Uani 1 1 d . . . . .
H26A H 1.138275 1.342612 -0.309262 0.054 Uiso 1 1 calc R U . . .
H26B H 1.129487 1.424816 -0.300547 0.054 Uiso 1 1 calc R U . . .
C28 C 1.0683(3) 1.3636(6) -0.4389(4) 0.046(3) Uani 1 1 d . . . . .
H28 H 1.054451 1.322524 -0.457030 0.055 Uiso 1 1 calc R U . . .
C82 C 1.1644(3) 1.9820(6) -0.1521(4) 0.042(2) Uani 1 1 d . . . . .
H82A H 1.145869 1.960240 -0.181247 0.050 Uiso 1 1 calc R U . . .
H82B H 1.182203 1.943985 -0.137564 0.050 Uiso 1 1 calc R U . . .
C102 C 1.1459(3) 2.0309(6) 0.0163(3) 0.036(2) Uani 1 1 d . . . . .
H102 H 1.127716 1.997812 0.009853 0.043 Uiso 1 1 calc R U . . .
C85 C 1.2173(2) 2.2943(5) 0.1290(3) 0.035(2) Uani 1 1 d . . . . .
C42 C 1.3065(3) 1.1155(6) -0.3318(4) 0.049(3) Uani 1 1 d . . . . .
H42 H 1.288993 1.080452 -0.344191 0.059 Uiso 1 1 calc R U . . .
C53 C 1.2551(3) 1.1798(8) -0.6177(4) 0.057(3) Uani 1 1 d . . . . .
H53 H 1.237678 1.160848 -0.646475 0.068 Uiso 1 1 calc R U . . .
C47 C 1.2979(3) 1.1326(6) -0.4929(4) 0.040(2) Uani 1 1 d . . . . .
C84 C 1.2675(2) 2.3728(5) 0.1806(4) 0.034(2) Uani 1 1 d . . . . .
H84A H 1.277605 2.378775 0.213175 0.041 Uiso 1 1 calc R U . . .
H84B H 1.251668 2.414820 0.164215 0.041 Uiso 1 1 calc R U . . .
C55 C 1.4792(3) 1.6864(6) -0.0849(5) 0.054(3) Uani 1 1 d . . . . .
C59 C 1.4120(3) 2.0857(7) -0.1979(4) 0.055(3) Uani 1 1 d . . . . .
C63 C 1.5001(3) 2.3041(7) -0.0452(5) 0.063(4) Uani 1 1 d . . . . .
C41 C 1.3311(3) 1.1025(6) -0.3374(4) 0.045(3) Uani 1 1 d . . . . .
C54 C 1.2623(3) 1.1438(7) -0.5788(4) 0.050(3) Uani 1 1 d . . . . .
H54 H 1.250036 1.100967 -0.581370 0.060 Uiso 1 1 calc R U . . .
C65 C 1.5043(3) 2.1474(8) -0.1382(5) 0.061(3) Uani 1 1 d . . . . .
C9 C 1.3495(3) 2.1220(8) 0.0467(4) 0.058(3) Uani 1 1 d . . . . .
H9 H 1.372177 2.131905 0.067410 0.070 Uiso 1 1 calc R U . . .
C13 C 1.3060(3) 2.0731(6) -0.0232(4) 0.045(2) Uani 1 1 d . . . . .
H13 H 1.298238 2.049114 -0.051045 0.054 Uiso 1 1 calc R U . . .
C56 C 1.4652(3) 1.7317(7) -0.1599(5) 0.056(3) Uani 1 1 d . . . . .
H56A H 1.468921 1.696484 -0.177306 0.067 Uiso 1 1 calc R U . . .
H56B H 1.442736 1.723329 -0.169738 0.067 Uiso 1 1 calc R U . . .
C91 C 1.3226(2) 2.2062(5) 0.2151(3) 0.034(2) Uani 1 1 d . . . . .
H91A H 1.329541 2.216527 0.246026 0.041 Uiso 1 1 calc R U . . .
H91B H 1.334755 2.160808 0.216650 0.041 Uiso 1 1 calc R U . . .
C5 C 1.3610(3) 1.9964(5) -0.0223(3) 0.035(2) Uani 1 1 d . . . . .
C100 C 1.1208(3) 2.0106(6) -0.0989(3) 0.041(2) Uani 1 1 d . . . . .
H100 H 1.102706 1.975437 -0.106814 0.049 Uiso 1 1 calc R U . . .
C44 C 1.3287(3) 1.0341(6) -0.3652(4) 0.048(3) Uani 1 1 d . . . . .
H44A H 1.350223 1.009193 -0.349685 0.058 Uiso 1 1 calc R U . . .
H44B H 1.313032 0.996194 -0.368726 0.058 Uiso 1 1 calc R U . . .
C48 C 1.2744(3) 1.1081(7) -0.4860(4) 0.050(3) Uani 1 1 d . . . . .
H48 H 1.251772 1.114535 -0.509298 0.060 Uiso 1 1 calc R U . . .
C73 C 1.4900(3) 1.8331(8) -0.1813(5) 0.063(4) Uani 1 1 d . . . . .
H73 H 1.489574 1.794830 -0.201683 0.075 Uiso 1 1 calc R U . . .
C39 C 1.3573(3) 1.2211(7) -0.2965(4) 0.053(3) Uani 1 1 d . . . . .
H39 H 1.374163 1.257538 -0.285216 0.064 Uiso 1 1 calc R U . . .
C61 C 1.4109(3) 2.2262(7) -0.1020(5) 0.057(3) Uani 1 1 d . . . . .
C67 C 1.5320(3) 1.9259(9) -0.1411(5) 0.059(3) Uani 1 1 d . . . . .
C78 C 1.4465(3) 2.3339(7) -0.0692(5) 0.065(4) Uani 1 1 d . . . . .
H78 H 1.437151 2.386318 -0.074377 0.078 Uiso 1 1 calc R U . . .
C15 C 1.2805(4) 2.2110(8) 0.0699(4) 0.064(4) Uani 1 1 d . . . . .
H15 H 1.302072 2.230608 0.088598 0.077 Uiso 1 1 calc R U . . .
C69 C 1.5623(3) 1.7804(8) -0.0351(5) 0.061(3) Uani 1 1 d . . . . .
C36 C 1.0332(3) 1.5157(8) -0.5303(4) 0.062(4) Uani 1 1 d . . . . .
H36 H 1.051682 1.547581 -0.517974 0.074 Uiso 1 1 calc R U . . .
C57 C 1.4424(3) 1.8634(7) -0.1877(4) 0.052(3) Uani 1 1 d . . . . .
C33 C 1.0047(3) 1.4075(6) -0.5279(4) 0.052(3) Uani 1 1 d . . . . .
H33 H 1.003998 1.364696 -0.512789 0.063 Uiso 1 1 calc R U . . .
C88 C 1.1059(3) 2.1035(8) -0.0594(4) 0.049(3) Uani 1 1 d . . . . .
H88A H 1.089859 2.064429 -0.065162 0.059 Uiso 1 1 calc R U . . .
H88B H 1.095085 2.153923 -0.067093 0.059 Uiso 1 1 calc R U . . .
C10 C 1.3287(3) 2.1407(8) 0.0584(5) 0.066(4) Uani 1 1 d . . . . .
H10 H 1.337425 2.162164 0.087154 0.079 Uiso 1 1 calc R U . . .
C75 C 1.4527(3) 2.1130(8) -0.2080(4) 0.061(3) Uani 1 1 d . . . . .
H75 H 1.447170 2.124955 -0.238370 0.073 Uiso 1 1 calc R U . . .
C35 C 1.0034(3) 1.5294(9) -0.5744(5) 0.067(4) Uani 1 1 d . . . . .
H35 H 1.003070 1.572453 -0.590261 0.081 Uiso 1 1 calc R U . . .
C71 C 1.5363(3) 1.6648(7) -0.0417(5) 0.059(3) Uani 1 1 d . . . . .
H71 H 1.547858 1.614678 -0.034210 0.071 Uiso 1 1 calc R U . . .
C34 C 0.9773(3) 1.4274(9) -0.5718(5) 0.065(4) Uani 1 1 d . . . . .
H34 H 0.958451 1.396373 -0.585828 0.078 Uiso 1 1 calc R U . . .
C60 C 1.4037(3) 2.2149(8) -0.1742(6) 0.077(5) Uani 1 1 d . . . . .
H60A H 1.397631 2.259279 -0.194369 0.093 Uiso 1 1 calc R U . . .
H60B H 1.383225 2.190257 -0.183094 0.093 Uiso 1 1 calc R U . . .
C76 C 1.4477(3) 2.1855(8) -0.1860(5) 0.067(4) Uani 1 1 d . . . . .
H76 H 1.440413 2.231558 -0.205869 0.080 Uiso 1 1 calc R U . . .
C62 C 1.5045(3) 1.6225(8) -0.0107(6) 0.077(5) Uani 1 1 d . . . . .
H62A H 1.515934 1.572801 -0.002485 0.092 Uiso 1 1 calc R U . . .
H62B H 1.481363 1.611871 -0.024339 0.092 Uiso 1 1 calc R U . . .
C77 C 1.4446(3) 2.3047(7) -0.1109(5) 0.063(4) Uani 1 1 d . . . . .
H77 H 1.437486 2.345583 -0.133899 0.076 Uiso 1 1 calc R U . . .
C74 C 1.4767(3) 1.9118(8) -0.2056(5) 0.059(3) Uani 1 1 d . . . . .
H74 H 1.470330 1.910595 -0.237000 0.071 Uiso 1 1 calc R U . . .
C40 C 1.3567(3) 1.1549(7) -0.3188(4) 0.056(3) Uani 1 1 d . . . . .
H40 H 1.373801 1.145974 -0.321202 0.067 Uiso 1 1 calc R U . . .
C66 C 1.5050(4) 2.0472(8) -0.1853(6) 0.072(4) Uani 1 1 d . . . . .
H66A H 1.527986 2.064093 -0.167582 0.086 Uiso 1 1 calc R U . . .
H66B H 1.495291 2.053560 -0.217734 0.086 Uiso 1 1 calc R U . . .
C72 C 1.5235(3) 1.6929(7) -0.0890(6) 0.066(4) Uani 1 1 d . . . . .
H72 H 1.525368 1.652274 -0.106347 0.079 Uiso 1 1 calc R U . . .
C70 C 1.4159(3) 2.2853(8) -0.0372(6) 0.087(6) Uani 1 1 d . . . . .
H70A H 1.406890 2.337271 -0.041772 0.104 Uiso 1 1 calc R U . . .
H70B H 1.398105 2.248456 -0.047498 0.104 Uiso 1 1 calc R U . . .
C17 C 1.2173(4) 2.1570(10) 0.0194(6) 0.083(4) Uani 1 1 d . U . . .
H17 H 1.195471 2.138874 0.001435 0.099 Uiso 1 1 calc R U . . .
C18 C 1.2396(4) 2.1250(8) 0.0124(6) 0.072(4) Uani 1 1 d . . . . .
H18 H 1.232964 2.084523 -0.008514 0.086 Uiso 1 1 calc R U . . .
C58 C 1.4231(3) 1.9815(9) -0.2335(4) 0.065(4) Uani 1 1 d . . . . .
H58A H 1.401908 1.961810 -0.242461 0.078 Uiso 1 1 calc R U . . .
H58B H 1.421448 1.988607 -0.261368 0.078 Uiso 1 1 calc R U . . .
C16 C 1.2565(4) 2.2372(9) 0.0739(5) 0.070(4) Uani 1 1 d . U . . .
H16 H 1.262451 2.276481 0.095274 0.085 Uiso 1 1 calc R U . . .
C64 C 1.4904(4) 2.2709(9) -0.1173(6) 0.084(5) Uani 1 1 d . . . . .
H64A H 1.514511 2.273670 -0.097149 0.100 Uiso 1 1 calc R U . . .
H64B H 1.482199 2.313849 -0.138955 0.100 Uiso 1 1 calc R U . . .
C95 C 1.2332(2) 2.1730(5) 0.1646(3) 0.034(2) Uani 1 1 d . . . . .
H95 H 1.227301 2.156070 0.184687 0.041 Uiso 1 1 calc R U . . .
C89 C 1.2260(2) 2.0348(5) 0.1333(3) 0.037(2) Uani 1 1 d . . . . .
H89A H 1.241584 1.993850 0.140030 0.044 Uiso 1 1 calc R U . . .
H89B H 1.216443 2.022261 0.149266 0.044 Uiso 1 1 calc R U . . .
N16 N 1.4782(2) 2.2797(6) -0.0895(4) 0.059(3) Uani 1 1 d . . . . .
N15 N 1.4813(3) 2.3324(6) -0.0315(4) 0.067(3) Uani 1 1 d . . . . .
N7 N 1.5062(2) 1.6587(6) -0.0446(4) 0.056(3) Uani 1 1 d . . . . .
N22 N 1.5585(2) 1.7265(6) -0.0111(4) 0.061(3) Uani 1 1 d . . . . .
N8 N 1.4886(2) 1.7127(6) -0.1107(4) 0.056(3) Uani 1 1 d . . . . .
N21 N 1.5444(3) 1.7589(6) -0.0802(5) 0.069(3) Uani 1 1 d . . . . .
C68 C 1.5471(4) 1.7927(9) -0.1141(6) 0.076(4) Uani 1 1 d . . . . .
H68A H 1.569182 1.814735 -0.098195 0.092 Uiso 1 1 calc R U . . .
H68B H 1.545176 1.751139 -0.133717 0.092 Uiso 1 1 calc R U . . .
C23 C 1.1728(2) 1.4264(5) -0.2952(3) 0.032(2) Uani 1 1 d . . . . .

loop_
_atom_site_aniso_label
_atom_site_aniso_U_11
_atom_site_aniso_U_22
_atom_site_aniso_U_33
_atom_site_aniso_U_23
_atom_site_aniso_U_13
_atom_site_aniso_U_12
U1 0.02402(16) 0.01602(15) 0.03579(18) -0.00146(13) 0.01746(14) -0.00093(12)
U2 0.02468(16) 0.01521(14) 0.03869(19) -0.00297(13) 0.01866(15) -0.00209(12)
U3 0.02503(18) 0.02600(18) 0.0654(3) -0.01493(17) 0.02261(19) -0.00639(14)
O22 0.048(5) 0.053(5) 0.102(7) -0.008(5) 0.037(5) 0.000(4)
O7 0.018(3) 0.017(3) 0.055(4) -0.011(3) 0.017(3) -0.001(2)
O14 0.032(3) 0.023(3) 0.057(4) -0.008(3) 0.028(3) -0.002(3)
O8 0.024(3) 0.015(3) 0.058(4) -0.016(3) 0.018(3) -0.007(2)
O12 0.029(3) 0.027(3) 0.048(4) -0.004(3) 0.021(3) -0.006(3)
O1 0.043(4) 0.025(3) 0.038(4) 0.007(3) 0.021(3) 0.003(3)
O2 0.052(4) 0.019(3) 0.044(4) 0.002(3) 0.032(4) 0.001(3)
O3 0.035(4) 0.027(3) 0.040(4) -0.003(3) 0.012(3) 0.004(3)
O10 0.035(4) 0.024(3) 0.042(4) -0.010(3) 0.018(3) 0.001(3)
O13 0.032(3) 0.035(4) 0.057(4) 0.003(3) 0.033(3) -0.001(3)
O9 0.035(4) 0.034(4) 0.096(6) -0.028(4) 0.040(4) -0.010(3)
O15 0.041(4) 0.036(4) 0.052(4) -0.012(3) 0.033(4) -0.011(3)
O4 0.048(4) 0.029(4) 0.049(4) 0.004(3) 0.028(4) 0.003(3)
O16 0.031(4) 0.064(5) 0.050(4) -0.018(4) 0.019(4) 0.008(4)
O18 0.026(4) 0.036(4) 0.092(6) -0.019(4) 0.031(4) -0.007(3)
O6 0.041(4) 0.055(5) 0.060(5) -0.012(4) 0.031(4) -0.010(4)
O29 0.038(4) 0.027(3) 0.061(5) 0.013(3) 0.031(4) 0.009(3)
O5 0.048(5) 0.021(4) 0.072(6) -0.007(4) 0.012(4) 0.006(3)
O11 0.064(5) 0.032(4) 0.061(5) -0.007(4) 0.019(4) 0.020(4)
N33 0.037(4) 0.030(4) 0.045(5) -0.001(3) 0.029(4) 0.007(3)
C19 0.0167(16) 0.0135(17) 0.0146(16) -0.0004(9) 0.0083(11) 0.0003(9)
C25 0.024(4) 0.030(5) 0.037(5) -0.005(4) 0.015(4) -0.001(4)
N26 0.038(4) 0.026(4) 0.038(4) -0.007(3) 0.022(4) -0.004(3)
N3 0.019(4) 0.035(4) 0.037(4) 0.009(3) 0.010(3) 0.001(3)
N38 0.039(5) 0.028(4) 0.033(4) 0.004(3) 0.022(4) 0.005(3)
O26 0.054(5) 0.044(4) 0.049(4) 0.004(3) 0.032(4) 0.009(4)
O31 0.056(5) 0.031(4) 0.065(5) -0.004(3) 0.043(4) 0.007(3)
N28 0.033(4) 0.026(4) 0.043(5) 0.006(3) 0.025(4) 0.001(3)
N32 0.040(5) 0.022(4) 0.041(5) 0.004(3) 0.023(4) 0.006(3)
O33 0.074(6) 0.047(5) 0.076(6) 0.021(4) 0.057(5) 0.028(4)
O17 0.068(6) 0.061(6) 0.132(8) -0.047(6) 0.069(6) -0.041(5)
N1 0.040(5) 0.024(4) 0.053(5) -0.009(4) 0.033(4) -0.007(3)
N5 0.067(6) 0.031(4) 0.054(5) -0.011(4) 0.046(5) -0.008(4)
N4 0.050(6) 0.095(9) 0.035(5) 0.005(6) 0.011(5) 0.002(6)
O23 0.051(5) 0.084(7) 0.069(6) -0.013(5) 0.037(5) -0.024(5)
N34 0.041(5) 0.037(5) 0.052(5) 0.009(4) 0.033(4) 0.009(4)
N20 0.044(6) 0.059(7) 0.085(8) -0.020(6) 0.044(6) -0.014(5)
N19 0.052(6) 0.073(8) 0.070(7) -0.012(6) 0.039(6) -0.020(6)
N10 0.041(5) 0.069(7) 0.060(6) -0.005(5) 0.034(5) 0.000(5)
N27 0.030(4) 0.022(4) 0.046(5) 0.002(3) 0.021(4) 0.007(3)
N11 0.040(5) 0.069(7) 0.050(6) 0.016(5) 0.018(5) 0.000(5)
N18 0.051(6) 0.062(7) 0.058(6) 0.008(5) 0.027(5) -0.002(5)
O32 0.068(5) 0.033(4) 0.082(6) 0.004(4) 0.055(5) 0.014(4)
N23 0.047(5) 0.034(5) 0.049(5) 0.003(4) 0.032(5) 0.007(4)
N17 0.047(6) 0.061(7) 0.057(6) 0.004(5) 0.018(5) -0.006(5)
N30 0.044(5) 0.051(5) 0.040(5) 0.018(4) 0.028(4) 0.022(4)
N12 0.033(5) 0.051(6) 0.080(8) -0.001(5) 0.018(5) -0.002(5)
N31 0.034(4) 0.023(4) 0.046(5) 0.003(3) 0.026(4) 0.009(3)
O28 0.044(4) 0.034(4) 0.049(4) 0.009(3) 0.022(4) 0.009(3)
N24 0.044(5) 0.039(5) 0.050(5) 0.016(4) 0.034(4) 0.013(4)
O19 0.043(4) 0.063(5) 0.072(6) -0.002(4) 0.038(4) -0.003(4)
O27 0.058(5) 0.053(5) 0.065(5) 0.015(4) 0.038(5) 0.021(4)
N25 0.048(5) 0.028(4) 0.043(5) 0.007(3) 0.031(4) 0.007(4)
O30 0.064(5) 0.041(4) 0.068(5) 0.025(4) 0.044(5) 0.024(4)
O21 0.030(4) 0.055(6) 0.108(8) 0.007(5) 0.017(5) -0.007(4)
O24 0.042(5) 0.082(7) 0.079(6) -0.007(5) 0.031(5) -0.011(5)
O20 0.032(4) 0.064(6) 0.080(6) -0.005(5) 0.028(4) -0.005(4)
N29 0.030(4) 0.028(4) 0.045(5) 0.004(4) 0.021(4) 0.001(3)
C37 0.028(5) 0.028(5) 0.032(5) 0.003(4) 0.017(4) 0.000(4)
N37 0.043(5) 0.030(4) 0.034(4) 0.001(3) 0.019(4) 0.006(4)
N6 0.048(6) 0.061(6) 0.049(6) 0.017(5) 0.029(5) 0.010(5)
C97 0.034(5) 0.021(4) 0.029(5) 0.002(3) 0.017(4) 0.002(4)
C20 0.016(4) 0.027(4) 0.030(5) 0.002(4) 0.009(4) -0.004(3)
N14 0.026(5) 0.049(6) 0.089(8) 0.006(6) 0.023(5) -0.003(4)
N9 0.037(5) 0.057(6) 0.082(7) -0.012(5) 0.038(5) -0.005(5)
N35 0.047(5) 0.042(5) 0.050(5) 0.013(4) 0.034(5) 0.012(4)
N36 0.050(5) 0.048(5) 0.048(5) 0.015(4) 0.035(5) 0.021(4)
N13 0.027(5) 0.055(7) 0.094(9) -0.012(6) 0.020(6) 0.004(5)
C1 0.036(5) 0.028(5) 0.052(6) -0.003(4) 0.024(5) -0.003(4)
C21 0.022(4) 0.028(4) 0.037(5) -0.006(4) 0.017(4) 0.003(3)
C80 0.054(7) 0.026(5) 0.046(6) 0.003(4) 0.028(5) 0.008(5)
C94 0.043(6) 0.051(7) 0.059(7) 0.012(5) 0.039(6) 0.011(5)
O25 0.033(5) 0.073(7) 0.109(8) -0.003(6) 0.029(5) -0.008(4)
N2 0.107(10) 0.071(8) 0.111(10) 0.018(8) 0.093(9) 0.022(7)
C3 0.041(6) 0.035(5) 0.046(6) -0.007(5) 0.024(5) 0.001(4)
C98 0.036(5) 0.023(4) 0.042(5) 0.002(4) 0.025(5) 0.005(4)
C86 0.024(5) 0.038(5) 0.050(6) -0.007(4) 0.024(5) -0.010(4)
C52 0.067(8) 0.035(6) 0.076(9) 0.006(6) 0.054(8) 0.008(5)
C83 0.045(6) 0.027(5) 0.037(5) -0.005(4) 0.025(5) 0.006(4)
C50 0.046(6) 0.037(5) 0.046(6) -0.006(5) 0.030(5) -0.009(5)
C38 0.044(6) 0.034(5) 0.026(5) -0.002(4) 0.019(4) 0.001(4)
C2 0.037(5) 0.028(5) 0.034(5) 0.000(4) 0.021(4) 0.003(4)
C81 0.034(5) 0.029(5) 0.049(6) -0.001(4) 0.021(5) -0.002(4)
C51 0.067(8) 0.034(6) 0.055(7) -0.010(5) 0.044(6) -0.012(5)
C6 0.035(5) 0.035(5) 0.042(6) 0.003(4) 0.020(5) 0.005(4)
C96 0.032(5) 0.032(5) 0.034(5) 0.002(4) 0.021(4) 0.002(4)
C93 0.040(6) 0.040(6) 0.040(6) 0.012(5) 0.023(5) 0.013(5)
C32 0.028(5) 0.042(6) 0.027(5) -0.004(4) 0.007(4) -0.001(4)
C101 0.048(6) 0.030(5) 0.032(5) 0.010(4) 0.023(5) 0.006(4)
C45 0.048(6) 0.055(7) 0.047(6) -0.001(5) 0.032(6) 0.002(5)
C87 0.033(5) 0.040(6) 0.055(6) 0.007(5) 0.032(5) 0.003(4)
C8 0.050(6) 0.021(5) 0.063(7) -0.011(4) 0.039(6) -0.011(4)
C90 0.044(6) 0.021(4) 0.041(5) 0.002(4) 0.029(5) 0.006(4)
C92 0.048(6) 0.035(6) 0.047(6) 0.001(5) 0.028(5) 0.002(5)
C24 0.032(5) 0.041(6) 0.043(6) 0.001(5) 0.019(5) 0.001(4)
C4 0.045(6) 0.034(5) 0.035(5) -0.013(4) 0.018(5) -0.009(5)
C99 0.041(6) 0.042(6) 0.037(5) 0.001(4) 0.022(5) 0.001(5)
C22 0.040(5) 0.019(4) 0.035(5) 0.002(4) 0.016(4) -0.005(4)
C46 0.040(6) 0.051(7) 0.049(6) 0.000(5) 0.028(5) -0.001(5)
C29 0.023(5) 0.040(5) 0.040(5) -0.009(4) 0.014(4) -0.001(4)
C79 0.038(5) 0.025(5) 0.040(5) 0.006(4) 0.021(5) 0.002(4)
C11 0.056(7) 0.030(5) 0.053(6) -0.002(5) 0.038(6) 0.000(5)
C49 0.065(8) 0.040(6) 0.075(8) -0.016(6) 0.055(7) -0.017(6)
C27 0.042(6) 0.026(5) 0.057(7) 0.008(5) 0.025(5) 0.000(4)
C31 0.031(5) 0.030(5) 0.049(6) -0.002(4) 0.014(5) -0.007(4)
C12 0.038(6) 0.049(6) 0.045(6) -0.001(5) 0.027(5) 0.000(5)
C7 0.041(5) 0.023(5) 0.035(5) -0.007(4) 0.021(5) 0.001(4)
C43 0.056(7) 0.035(6) 0.067(7) -0.021(5) 0.046(6) -0.010(5)
C30 0.040(6) 0.028(5) 0.046(6) 0.005(4) 0.014(5) -0.005(4)
C14 0.073(8) 0.039(6) 0.059(7) 0.016(5) 0.050(7) 0.013(6)
C26 0.030(5) 0.052(7) 0.038(6) 0.016(5) 0.012(5) 0.001(5)
C28 0.037(6) 0.032(5) 0.043(6) -0.004(5) 0.010(5) -0.010(4)
C82 0.054(7) 0.029(5) 0.053(6) 0.004(5) 0.038(6) 0.004(5)
C102 0.044(6) 0.033(5) 0.032(5) -0.002(4) 0.023(5) -0.009(4)
C85 0.042(6) 0.028(5) 0.043(6) 0.003(4) 0.030(5) 0.001(4)
C42 0.071(8) 0.027(5) 0.071(8) -0.023(5) 0.054(7) -0.027(5)
C53 0.045(7) 0.066(8) 0.041(6) 0.001(6) 0.016(6) -0.001(6)
C47 0.045(6) 0.035(5) 0.044(6) -0.013(4) 0.028(5) -0.010(4)
C84 0.034(5) 0.021(4) 0.054(6) -0.002(4) 0.030(5) 0.007(4)
C55 0.034(6) 0.030(6) 0.082(9) -0.023(6) 0.026(6) -0.007(4)
C59 0.039(6) 0.052(7) 0.052(7) 0.015(6) 0.017(6) 0.011(5)
C63 0.035(6) 0.050(7) 0.086(10) -0.002(7) 0.027(7) -0.003(5)
C41 0.076(8) 0.027(5) 0.046(6) -0.005(4) 0.045(6) -0.004(5)
C54 0.042(6) 0.054(7) 0.045(6) -0.003(5) 0.021(5) -0.012(5)
C65 0.050(8) 0.068(9) 0.063(8) 0.013(7) 0.032(7) -0.010(7)
C9 0.042(6) 0.073(9) 0.061(7) -0.040(7) 0.031(6) -0.020(6)
C13 0.050(6) 0.041(6) 0.053(6) -0.008(5) 0.036(6) -0.006(5)
C56 0.026(5) 0.060(8) 0.084(9) -0.023(7) 0.034(6) -0.015(5)
C91 0.041(5) 0.023(4) 0.038(5) 0.003(4) 0.023(5) 0.005(4)
C5 0.048(6) 0.022(4) 0.044(5) -0.010(4) 0.032(5) -0.006(4)
C100 0.044(6) 0.045(6) 0.038(5) 0.006(5) 0.027(5) 0.007(5)
C44 0.086(9) 0.030(5) 0.057(7) -0.011(5) 0.059(7) -0.010(5)
C48 0.044(6) 0.052(7) 0.056(7) -0.016(6) 0.031(6) -0.014(5)
C73 0.055(7) 0.073(9) 0.084(9) -0.038(8) 0.055(7) -0.026(7)
C39 0.044(6) 0.062(8) 0.066(8) -0.034(6) 0.041(6) -0.019(5)
C61 0.028(6) 0.033(6) 0.088(9) 0.000(6) 0.023(6) 0.003(5)
C67 0.046(7) 0.084(10) 0.064(8) -0.011(7) 0.042(7) -0.010(7)
C78 0.033(6) 0.031(6) 0.098(10) 0.004(6) 0.022(7) 0.005(5)
C15 0.073(9) 0.068(9) 0.052(7) 0.000(6) 0.038(7) 0.022(7)
C69 0.031(6) 0.053(8) 0.097(11) -0.002(7) 0.038(7) 0.005(5)
C36 0.037(6) 0.076(9) 0.051(7) 0.021(6) 0.014(6) -0.001(6)
C57 0.043(6) 0.058(7) 0.057(7) -0.017(6) 0.032(6) -0.014(5)
C33 0.037(6) 0.038(6) 0.055(7) 0.002(5) 0.013(5) -0.008(5)
C88 0.043(6) 0.076(8) 0.038(6) 0.004(5) 0.029(5) 0.015(6)
C10 0.066(8) 0.080(10) 0.066(8) -0.040(7) 0.047(7) -0.020(7)
C75 0.045(7) 0.075(9) 0.052(7) 0.018(6) 0.023(6) -0.006(6)
C35 0.056(8) 0.081(10) 0.054(8) 0.018(7) 0.027(7) 0.004(7)
C71 0.032(6) 0.043(7) 0.098(10) 0.000(7) 0.037(7) 0.001(5)
C34 0.032(6) 0.077(10) 0.061(8) -0.020(7) 0.014(6) -0.002(6)
C60 0.040(7) 0.044(7) 0.114(13) 0.009(8) 0.028(8) 0.008(6)
C76 0.050(7) 0.052(8) 0.078(9) 0.024(7) 0.028(7) -0.002(6)
C62 0.042(7) 0.038(7) 0.116(13) -0.010(8) 0.029(8) -0.012(6)
C77 0.038(6) 0.037(6) 0.078(9) 0.007(6) 0.015(6) 0.003(5)
C74 0.061(8) 0.073(9) 0.058(8) -0.010(7) 0.043(7) -0.008(7)
C40 0.063(8) 0.059(8) 0.064(8) -0.020(6) 0.049(7) -0.010(6)
C66 0.068(9) 0.071(9) 0.098(11) 0.004(8) 0.061(9) -0.014(7)
C72 0.042(7) 0.036(6) 0.121(12) -0.014(7) 0.050(8) -0.001(5)
C70 0.023(6) 0.054(8) 0.143(15) -0.003(9) 0.028(8) -0.001(6)
C17 0.074(7) 0.093(9) 0.110(9) 0.009(7) 0.071(7) 0.002(6)
C18 0.102(12) 0.040(7) 0.111(12) -0.003(7) 0.084(11) -0.009(7)
C58 0.044(7) 0.087(10) 0.037(6) 0.001(7) 0.010(6) -0.017(7)
C16 0.098(8) 0.074(7) 0.065(7) 0.004(5) 0.063(6) 0.019(6)
C64 0.062(9) 0.068(10) 0.093(11) -0.012(8) 0.032(9) -0.038(8)
C95 0.049(6) 0.022(4) 0.043(5) 0.005(4) 0.034(5) 0.006(4)
C89 0.042(6) 0.021(4) 0.041(5) 0.006(4) 0.021(5) 0.005(4)
N16 0.044(6) 0.036(5) 0.091(8) 0.002(5) 0.038(6) -0.001(4)
N15 0.044(6) 0.039(6) 0.095(8) -0.010(6) 0.030(6) -0.011(5)
N7 0.027(5) 0.041(5) 0.085(7) -0.006(5) 0.026(5) -0.013(4)
N22 0.030(5) 0.047(6) 0.100(9) -0.007(6) 0.037(6) -0.001(4)
N8 0.019(4) 0.057(6) 0.089(8) -0.016(5) 0.032(5) -0.006(4)
N21 0.039(6) 0.052(7) 0.113(10) -0.003(7) 0.044(7) 0.001(5)
C68 0.059(9) 0.060(9) 0.120(13) -0.014(9) 0.059(9) 0.003(7)
C23 0.028(5) 0.025(5) 0.034(5) 0.001(4) 0.013(4) -0.007(4)

loop_
_atom_type_symbol
_atom_type_description
_atom_type_scat_dispersion_real
_atom_type_scat_dispersion_imag
_atom_type_scat_source
C C 0.0033 0.0016 'International Tables Vol C Tables 4.2.6.8 and 6.1.1.4'
H H 0.0000 0.0000 'International Tables Vol C Tables 4.2.6.8 and 6.1.1.4'
N N 0.0061 0.0033 'International Tables Vol C Tables 4.2.6.8 and 6.1.1.4'
O O 0.0106 0.0060 'International Tables Vol C Tables 4.2.6.8 and 6.1.1.4'
U U -9.6767 9.6646 'International Tables Vol C Tables 4.2.6.8 and 6.1.1.4'

loop_
_geom_angle_atom_site_label_1
_geom_angle_atom_site_label_2
_geom_angle_atom_site_label_3
_geom_angle
_geom_angle_site_symmetry_1
_geom_angle_site_symmetry_3
_geom_angle_publ_flag
O7 U1 U3 34.90(14) . . ?
O7 U1 O8 69.9(2) . . ?
O7 U1 O12 79.7(2) . . ?
O7 U1 O10 141.7(2) . . ?
O7 U1 O16 147.1(2) . . ?
O8 U1 U3 36.24(15) . . ?
O8 U1 O12 149.1(2) . . ?
O8 U1 O10 72.0(2) . . ?
O8 U1 O16 142.5(2) . . ?
O12 U1 U3 112.83(15) . . ?
O12 U1 O16 67.4(2) . . ?
O1 U1 U3 101.8(2) . . ?
O1 U1 O7 92.2(3) . . ?
O1 U1 O8 95.4(3) . . ?
O1 U1 O12 91.3(3) . . ?
O1 U1 O2 176.4(3) . . ?
O1 U1 O10 87.7(3) . . ?
O1 U1 O16 90.3(3) . . ?
O2 U1 U3 81.8(2) . . ?
O2 U1 O7 91.0(3) . . ?
O2 U1 O8 87.3(3) . . ?
O2 U1 O12 87.7(3) . . ?
O2 U1 O10 90.8(3) . . ?
O2 U1 O16 86.1(3) . . ?
O10 U1 U3 107.87(16) . . ?
O10 U1 O12 138.6(2) . . ?
O10 U1 O16 71.2(2) . . ?
O16 U1 U3 168.0(2) . . ?
O7 U2 U3 35.08(14) . . ?
O7 U2 O14 163.4(2) . . ?
O7 U2 O13 85.5(2) . . ?
O7 U2 O9 72.7(2) . . ?
O7 U2 O15 143.5(2) . . ?
O7 U2 C37 169.3(2) . . ?
O14 U2 U3 161.42(14) . . ?
O14 U2 C37 26.2(2) . . ?
O3 U2 U3 91.6(2) . . ?
O3 U2 O7 94.5(3) . . ?
O3 U2 O14 87.8(3) . . ?
O3 U2 O13 90.3(3) . . ?
O3 U2 O9 89.1(3) . . ?
O3 U2 O15 94.0(3) . . ?
O3 U2 C37 90.3(3) . . ?
O13 U2 U3 120.46(17) . . ?
O13 U2 O14 78.1(2) . . ?
O13 U2 O15 129.9(2) . . ?
O13 U2 C37 104.2(2) . . ?
O9 U2 U3 37.63(17) . . ?
O9 U2 O14 123.8(2) . . ?
O9 U2 O13 158.0(2) . . ?
O9 U2 O15 72.0(2) . . ?
O9 U2 C37 97.8(2) . . ?
O15 U2 U3 109.28(15) . . ?
O15 U2 O14 52.3(2) . . ?
O15 U2 C37 26.1(2) . . ?
O4 U2 U3 92.4(2) . . ?
O4 U2 O7 88.8(3) . . ?
O4 U2 O14 88.4(3) . . ?
O4 U2 O3 176.0(3) . . ?
O4 U2 O13 87.7(3) . . ?
O4 U2 O9 94.1(3) . . ?
O4 U2 O15 84.7(3) . . ?
O4 U2 C37 86.8(3) . . ?
C37 U2 U3 135.33(17) . . ?
U2 U3 U1 69.344(11) . . ?
O7 U3 U1 35.00(14) . . ?
O7 U3 U2 34.64(14) . . ?
O7 U3 O8 70.6(2) . . ?
O7 U3 O9 71.4(2) . . ?
O7 U3 O18 144.9(2) . . ?
O7 U3 O17 143.9(2) . . ?
O8 U3 U1 36.93(15) . . ?
O8 U3 U2 105.25(14) . . ?
O8 U3 O9 142.0(2) . . ?
O8 U3 O18 74.5(2) . . ?
O8 U3 O17 145.4(2) . . ?
O9 U3 U1 105.81(16) . . ?
O9 U3 U2 36.79(16) . . ?
O9 U3 O18 143.4(2) . . ?
O9 U3 O17 72.5(2) . . ?
O18 U3 U1 109.98(16) . . ?
O18 U3 U2 177.1(2) . . ?
O18 U3 O17 71.0(2) . . ?
O6 U3 U1 85.3(2) . . ?
O6 U3 U2 91.6(2) . . ?
O6 U3 O7 91.6(3) . . ?
O6 U3 O8 92.6(3) . . ?
O6 U3 O9 89.9(3) . . ?
O6 U3 O18 85.5(3) . . ?
O6 U3 O5 173.9(4) . . ?
O6 U3 O17 88.0(4) . . ?
O5 U3 U1 100.2(3) . . ?
O5 U3 U2 92.7(2) . . ?
O5 U3 O7 94.4(3) . . ?
O5 U3 O8 90.4(3) . . ?
O5 U3 O9 91.0(3) . . ?
O5 U3 O18 90.2(3) . . ?
O5 U3 O17 86.6(4) . . ?
O17 U3 U1 173.1(3) . . ?
O17 U3 U2 109.30(19) . . ?
U2 O7 U1 138.5(3) . . ?
U2 O7 U3 110.3(2) . . ?
U3 O7 U1 110.1(2) . . ?
C37 O14 U2 92.8(5) . . ?
U3 O8 U1 106.8(2) . . ?
C19 O12 U1 142.2(6) . . ?
C1 O10 U1 131.5(6) . . ?
C19 O13 U2 134.0(5) . . ?
U2 O9 U3 105.6(3) . . ?
C37 O15 U2 94.9(5) . . ?
U1 O16 H16A 109.3 . . ?
U1 O16 H16B 109.6 . . ?
H16A O16 H16B 104.2 . . ?
C55 O18 U3 126.8(7) . . ?
C97 N33 C91 121.2(7) . . ?
C92 N33 C97 112.6(8) . . ?
C92 N33 C91 122.3(8) . . ?
O12 C19 O13 117.7(7) . . ?
O12 C19 C20 123.6(7) . . ?
O13 C19 C20 118.7(7) . . ?
C20 C25 H25 120.1 . . ?
C20 C25 C24 119.8(9) . . ?
C24 C25 H25 120.1 . . ?
C97 N26 C84 121.0(8) 7_795 7_795 ?
C83 N26 C97 111.2(8) . 7_795 ?
C83 N26 C84 121.6(8) . 7_795 ?
C27 N3 C31 120.1(8) . . ?
C27 N3 C26 119.1(8) . . ?
C31 N3 C26 120.7(9) . . ?
C79 N38 C101 112.3(8) . . ?
C79 N38 C89 122.2(8) . . ?
C89 N38 C101 121.8(8) . . ?
C85 N28 C86 120.8(8) . . ?
C85 N28 C95 111.5(8) . . ?
C95 N28 C86 125.2(8) . . ?
C90 N32 C96 111.7(8) . . ?
C90 N32 C91 121.6(8) . . ?
C91 N32 C96 122.5(8) . . ?
U3 O17 H17A 109.3 . . ?
U3 O17 H17B 108.9 . . ?
H17A O17 H17B 104.5 . . ?
C9 N1 C8 117.4(9) . . ?
C13 N1 C8 121.5(9) . . ?
C13 N1 C9 121.0(9) . . ?
C45 N5 C44 117.6(10) . . ?
C49 N5 C45 121.6(10) . . ?
C49 N5 C44 120.6(9) . . ?
C35 N4 C34 115.5(11) . . ?
C93 N34 C98 123.2(9) . . ?
C92 N34 C98 112.0(8) . . ?
C92 N34 C93 123.3(9) . . ?
C67 N20 C73 113.0(12) . . ?
C67 N20 C68 123.5(11) . . ?
C68 N20 C73 122.7(11) . . ?
C67 N19 C74 112.5(12) . . ?
C67 N19 C66 121.7(11) . . ?
C74 N19 C66 125.2(12) . . ?
C57 N10 C74 111.1(10) . . ?
C57 N10 C58 122.0(10) . . ?
C58 N10 C74 123.4(11) . . ?
C96 N27 C84 123.4(8) . . ?
C85 N27 C96 113.2(8) . . ?
C85 N27 C84 122.4(8) . . ?
C59 N11 C75 113.5(12) . . ?
C59 N11 C58 124.5(11) . . ?
C58 N11 C75 121.3(11) . . ?
C65 N18 C75 115.3(12) . . ?
C65 N18 C66 121.0(12) . . ?
C75 N18 C66 120.8(12) . . ?
C81 N23 C80 121.5(9) . . ?
C81 N23 C100 112.3(8) . . ?
C100 N23 C80 123.2(9) . . ?
C65 N17 C76 112.9(12) . . ?
C65 N17 C64 119.2(11) . . ?
C76 N17 C64 122.8(12) . . ?
C87 N30 C102 113.5(8) . . ?
C87 N30 C88 120.8(9) . . ?
C88 N30 C102 122.6(10) . . ?
C59 N12 C60 124.7(11) . . ?
C59 N12 C76 110.8(12) . . ?
C76 N12 C60 121.5(11) . . ?
C90 N31 C95 111.5(8) . . ?
C90 N31 C89 122.9(8) . . ?
C89 N31 C95 124.5(8) . . ?
C81 N24 C99 112.9(8) . . ?
C81 N24 C82 123.4(9) . . ?
C99 N24 C82 122.6(9) . . ?
C83 N25 C98 112.7(8) . 7_795 ?
C83 N25 C82 122.9(8) . . ?
C82 N25 C98 119.1(8) . 7_795 ?
C86 N29 C101 123.1(8) . . ?
C87 N29 C86 122.2(8) . . ?
C87 N29 C101 113.7(8) . . ?
O14 C37 U2 61.0(5) . . ?
O14 C37 O15 119.9(8) . . ?
O14 C37 C38 121.5(8) . . ?
O15 C37 U2 59.0(5) . . ?
O15 C37 C38 118.6(8) . . ?
C38 C37 U2 175.2(7) . . ?
C79 N37 C80 120.9(8) . . ?
C79 N37 C102 113.0(8) . . ?
C102 N37 C80 125.2(8) . . ?
C52 N6 C53 117.3(10) . . ?
N33 C97 N26 113.9(7) . 7_795 ?
N33 C97 H97 111.3 . . ?
N33 C97 C98 103.5(7) . . ?
N26 C97 H97 111.3 7_795 . ?
N26 C97 C98 105.0(7) 7_795 . ?
C98 C97 H97 111.3 . . ?
C25 C20 C19 118.7(8) . . ?
C25 C20 C21 120.7(8) . . ?
C21 C20 C19 120.4(8) . . ?
C61 N14 C78 112.0(12) . . ?
C61 N14 C70 119.8(11) . . ?
C70 N14 C78 124.4(12) . . ?
C56 N9 C73 123.5(10) . . ?
C57 N9 C56 121.6(9) . . ?
C57 N9 C73 110.7(11) . . ?
C94 N35 C93 121.7(9) . 7_795 ?
C94 N35 C99 113.3(8) . . ?
C99 N35 C93 122.9(9) . 7_795 ?
C94 N36 C100 112.6(8) . . ?
C94 N36 C88 122.3(9) . . ?
C88 N36 C100 122.9(9) . . ?
C61 N13 C60 122.4(11) . . ?
C61 N13 C77 113.3(12) . . ?
C60 N13 C77 122.2(13) . . ?
O10 C1 C2 116.9(9) . . ?
O11 C1 O10 122.5(9) . . ?
O11 C1 C2 120.6(9) . . ?
C20 C21 H21 120.4 . . ?
C20 C21 C22 119.1(8) . . ?
C22 C21 H21 120.4 . . ?
N23 C80 N37 114.4(8) . . ?
N23 C80 H80A 108.7 . . ?
N23 C80 H80B 108.7 . . ?
N37 C80 H80A 108.7 . . ?
N37 C80 H80B 108.7 . . ?
H80A C80 H80B 107.6 . . ?
O33 C94 N35 125.8(10) . . ?
O33 C94 N36 126.9(10) . . ?
N36 C94 N35 107.2(9) . . ?
C17 N2 C16 117.0(12) . . ?
C2 C3 H3 118.9 . . ?
C4 C3 H3 118.9 . . ?
C4 C3 C2 122.2(10) . . ?
N34 C98 N25 113.8(8) . 7_795 ?
N34 C98 C97 103.9(7) . . ?
N34 C98 H98 112.3 . . ?
N25 C98 C97 101.6(7) 7_795 . ?
N25 C98 H98 112.3 7_795 . ?
C97 C98 H98 112.3 . . ?
N28 C86 H86A 108.9 . . ?
N28 C86 H86B 108.9 . . ?
N29 C86 N28 113.2(7) . . ?
N29 C86 H86A 108.9 . . ?
N29 C86 H86B 108.9 . . ?
H86A C86 H86B 107.8 . . ?
N6 C52 H52 116.7 . . ?
N6 C52 C51 126.6(11) . . ?
C51 C52 H52 116.7 . . ?
O28 C83 N26 124.6(10) . . ?
O28 C83 N25 126.5(10) . . ?
N25 C83 N26 108.9(8) . . ?
C51 C50 C47 121.1(10) . . ?
C54 C50 C51 118.0(10) . . ?
C54 C50 C47 120.9(9) . . ?
C43 C38 C37 120.3(9) . . ?
C43 C38 C39 120.7(9) . . ?
C39 C38 C37 118.9(9) . . ?
C3 C2 C1 121.4(9) . . ?
C7 C2 C1 119.9(9) . . ?
C7 C2 C3 118.7(9) . . ?
N23 C81 N24 108.5(9) . . ?
O27 C81 N23 126.5(10) . . ?
O27 C81 N24 125.0(10) . . ?
C52 C51 C50 116.6(11) . . ?
C52 C51 H51 121.7 . . ?
C50 C51 H51 121.7 . . ?
C7 C6 H6 120.3 . . ?
C5 C6 H6 120.3 . . ?
C5 C6 C7 119.3(9) . . ?
N32 C96 H96 111.7 . . ?
N32 C96 C95 103.4(7) . . ?
N27 C96 N32 115.0(7) . . ?
N27 C96 H96 111.7 . . ?
N27 C96 C95 102.6(7) . . ?
C95 C96 H96 111.7 . . ?
N34 C93 N35 114.6(8) . 7_795 ?
N34 C93 H93A 108.6 . . ?
N34 C93 H93B 108.6 . . ?
N35 C93 H93A 108.6 7_795 . ?
N35 C93 H93B 108.6 7_795 . ?
H93A C93 H93B 107.6 . . ?
C36 C32 C29 121.3(9) . . ?
C36 C32 C33 117.8(10) . . ?
C33 C32 C29 120.8(10) . . ?
N38 C101 N29 114.6(8) . . ?
N38 C101 H101 111.5 . . ?
N38 C101 C102 103.2(8) . . ?
N29 C101 H101 111.5 . . ?
N29 C101 C102 103.9(7) . . ?
C102 C101 H101 111.5 . . ?
N5 C45 H45 120.7 . . ?
N5 C45 C46 118.5(11) . . ?
C46 C45 H45 120.7 . . ?
O30 C87 N30 124.6(10) . . ?
O30 C87 N29 128.5(11) . . ?
N29 C87 N30 106.6(8) . . ?
N1 C8 H8A 108.7 . . ?
N1 C8 H8B 108.7 . . ?
H8A C8 H8B 107.6 . . ?
C5 C8 N1 114.2(8) . . ?
C5 C8 H8A 108.7 . . ?
C5 C8 H8B 108.7 . . ?
O31 C90 N32 125.6(9) . . ?
O31 C90 N31 125.4(9) . . ?
N32 C90 N31 108.9(8) . . ?
N33 C92 N34 107.9(9) . . ?
O32 C92 N33 125.7(10) . . ?
O32 C92 N34 126.4(10) . . ?
C25 C24 H24 120.2 . . ?
C23 C24 C25 119.7(9) . . ?
C23 C24 H24 120.2 . . ?
C3 C4 H4 120.2 . . ?
C3 C4 C5 119.5(9) . . ?
C5 C4 H4 120.2 . . ?
N24 C99 N35 116.1(9) . . ?
N24 C99 H99 111.4 . . ?
N24 C99 C100 102.8(8) . . ?
N35 C99 H99 111.4 . . ?
N35 C99 C100 103.0(8) . . ?
C100 C99 H99 111.4 . . ?
C21 C22 H22 120.0 . . ?
C23 C22 C21 120.1(8) . . ?
C23 C22 H22 120.0 . . ?
C45 C46 H46 119.0 . . ?
C47 C46 C45 122.1(10) . . ?
C47 C46 H46 119.0 . . ?
C30 C29 C32 121.8(9) . . ?
C30 C29 C28 117.1(9) . . ?
C28 C29 C32 121.0(9) . . ?
N38 C79 N37 106.9(8) . . ?
O26 C79 N38 126.4(9) . . ?
O26 C79 N37 126.7(10) . . ?
C12 C11 C14 120.7(10) . . ?
C10 C11 C12 117.6(10) . . ?
C10 C11 C14 121.7(10) . . ?
N5 C49 H49 119.3 . . ?
N5 C49 C48 121.3(10) . . ?
C48 C49 H49 119.3 . . ?
N3 C27 H27 119.7 . . ?
N3 C27 C28 120.6(9) . . ?
C28 C27 H27 119.7 . . ?
N3 C31 H31 119.8 . . ?
N3 C31 C30 120.3(9) . . ?
C30 C31 H31 119.8 . . ?
C11 C12 H12 120.0 . . ?
C11 C12 C13 120.0(10) . . ?
C13 C12 H12 120.0 . . ?
C2 C7 C6 120.6(9) . . ?
C2 C7 H7 119.7 . . ?
C6 C7 H7 119.7 . . ?
C38 C43 H43 120.3 . . ?
C38 C43 C42 119.5(10) . . ?
C42 C43 H43 120.3 . . ?
C29 C30 H30 119.2 . . ?
C31 C30 C29 121.6(10) . . ?
C31 C30 H30 119.2 . . ?
C15 C14 C11 120.6(12) . . ?
C18 C14 C11 121.9(11) . . ?
C18 C14 C15 117.5(12) . . ?
N3 C26 H26A 108.9 . . ?
N3 C26 H26B 108.9 . . ?
N3 C26 C23 113.4(8) . . ?
H26A C26 H26B 107.7 . . ?
C23 C26 H26A 108.9 . . ?
C23 C26 H26B 108.9 . . ?
C29 C28 C27 120.1(9) . . ?
C29 C28 H28 119.9 . . ?
C27 C28 H28 119.9 . . ?
N24 C82 N25 114.1(8) . . ?
N24 C82 H82A 108.7 . . ?
N24 C82 H82B 108.7 . . ?
N25 C82 H82A 108.7 . . ?
N25 C82 H82B 108.7 . . ?
H82A C82 H82B 107.6 . . ?
N30 C102 C101 102.2(8) . . ?
N30 C102 H102 111.7 . . ?
N37 C102 N30 114.5(8) . . ?
N37 C102 C101 104.4(8) . . ?
N37 C102 H102 111.7 . . ?
C101 C102 H102 111.7 . . ?
O29 C85 N28 125.0(9) . . ?
O29 C85 N27 126.8(9) . . ?
N27 C85 N28 108.1(8) . . ?
C43 C42 H42 119.6 . . ?
C43 C42 C41 120.8(10) . . ?
C41 C42 H42 119.6 . . ?
N6 C53 H53 119.1 . . ?
N6 C53 C54 121.9(11) . . ?
C54 C53 H53 119.1 . . ?
C46 C47 C50 120.5(9) . . ?
C46 C47 C48 116.8(10) . . ?
C48 C47 C50 122.6(10) . . ?
N26 C84 H84A 108.9 7_795 . ?
N26 C84 H84B 108.9 7_795 . ?
N27 C84 N26 113.3(7) . 7_795 ?
N27 C84 H84A 108.9 . . ?
N27 C84 H84B 108.9 . . ?
H84A C84 H84B 107.7 . . ?
O18 C55 N7 125.7(13) . . ?
O18 C55 N8 125.5(12) . . ?
N7 C55 N8 108.8(10) . . ?
N11 C59 N12 110.7(12) . . ?
O20 C59 N11 127.3(13) . . ?
O20 C59 N12 122.0(13) . . ?
O25 C63 N16 129.2(14) . . ?
O25 C63 N15 123.9(14) . . ?
N16 C63 N15 106.8(10) . . ?
C42 C41 C44 120.3(10) . . ?
C40 C41 C42 118.6(9) . . ?
C40 C41 C44 121.1(10) . . ?
C50 C54 H54 120.3 . . ?
C53 C54 C50 119.5(11) . . ?
C53 C54 H54 120.3 . . ?
N18 C65 N17 105.9(11) . . ?
O24 C65 N18 127.8(14) . . ?
O24 C65 N17 126.3(14) . . ?
N1 C9 H9 119.7 . . ?
N1 C9 C10 120.6(11) . . ?
C10 C9 H9 119.7 . . ?
N1 C13 C12 120.9(10) . . ?
N1 C13 H13 119.6 . . ?
C12 C13 H13 119.6 . . ?
N9 C56 H56A 108.9 . . ?
N9 C56 H56B 108.9 . . ?
N9 C56 N8 113.2(10) . . ?
H56A C56 H56B 107.8 . . ?
N8 C56 H56A 108.9 . . ?
N8 C56 H56B 108.9 . . ?
N33 C91 N32 114.0(8) . . ?
N33 C91 H91A 108.7 . . ?
N33 C91 H91B 108.7 . . ?
N32 C91 H91A 108.7 . . ?
N32 C91 H91B 108.7 . . ?
H91A C91 H91B 107.6 . . ?
C6 C5 C8 120.1(9) . . ?
C4 C5 C6 119.7(8) . . ?
C4 C5 C8 120.2(9) . . ?
N23 C100 N36 114.3(9) . . ?
N23 C100 C99 103.5(8) . . ?
N23 C100 H100 111.6 . . ?
N36 C100 C99 103.8(8) . . ?
N36 C100 H100 111.6 . . ?
C99 C100 H100 111.6 . . ?
N5 C44 C41 108.2(8) . . ?
N5 C44 H44A 110.1 . . ?
N5 C44 H44B 110.1 . . ?
C41 C44 H44A 110.1 . . ?
C41 C44 H44B 110.1 . . ?
H44A C44 H44B 108.4 . . ?
C49 C48 C47 119.6(11) . . ?
C49 C48 H48 120.2 . . ?
C47 C48 H48 120.2 . . ?
N20 C73 H73 110.7 . . ?
N20 C73 C74 103.2(10) . . ?
N9 C73 N20 116.0(11) . . ?
N9 C73 H73 110.7 . . ?
N9 C73 C74 105.2(10) . . ?
C74 C73 H73 110.7 . . ?
C38 C39 H39 120.2 . . ?
C38 C39 C40 119.6(10) . . ?
C40 C39 H39 120.2 . . ?
O21 C61 N14 126.2(14) . . ?
O21 C61 N13 126.0(14) . . ?
N13 C61 N14 107.8(11) . . ?
O23 C67 N20 126.3(14) . . ?
O23 C67 N19 125.8(14) . . ?
N20 C67 N19 107.9(11) . . ?
N14 C78 H78 111.8 . . ?
N14 C78 C77 102.8(10) . . ?
C77 C78 H78 111.8 . . ?
N15 C78 N14 113.4(11) . . ?
N15 C78 H78 111.8 . . ?
N15 C78 C77 104.7(11) . . ?
C14 C15 H15 121.3 . . ?
C16 C15 C14 117.5(14) . . ?
C16 C15 H15 121.3 . . ?
O22 C69 N22 126.8(15) . . ?
O22 C69 N21 123.4(14) . . ?
N22 C69 N21 109.7(12) . . ?
C32 C36 H36 121.6 . . ?
C32 C36 C35 116.8(12) . . ?
C35 C36 H36 121.6 . . ?
N10 C57 N9 109.3(10) . . ?
O19 C57 N10 127.4(12) . . ?
O19 C57 N9 123.3(12) . . ?
C32 C33 H33 120.5 . . ?
C34 C33 C32 119.0(11) . . ?
C34 C33 H33 120.5 . . ?
N30 C88 H88A 109.0 . . ?
N30 C88 H88B 109.0 . . ?
N36 C88 N30 112.8(9) . . ?
N36 C88 H88A 109.0 . . ?
N36 C88 H88B 109.0 . . ?
H88A C88 H88B 107.8 . . ?
C11 C10 C9 119.7(11) . . ?
C11 C10 H10 120.1 . . ?
C9 C10 H10 120.1 . . ?
N11 C75 H75 112.1 . . ?
N11 C75 C76 101.0(10) . . ?
N18 C75 N11 116.4(10) . . ?
N18 C75 H75 112.1 . . ?
N18 C75 C76 102.0(11) . . ?
C76 C75 H75 112.1 . . ?
N4 C35 C36 127.1(13) . . ?
N4 C35 H35 116.4 . . ?
C36 C35 H35 116.4 . . ?
C72 C71 H71 111.9 . . ?
N7 C71 H71 111.9 . . ?
N7 C71 C72 103.0(10) . . ?
N22 C71 H71 111.9 . . ?
N22 C71 C72 104.0(10) . . ?
N22 C71 N7 113.4(10) . . ?
N4 C34 C33 123.7(12) . . ?
N4 C34 H34 118.1 . . ?
C33 C34 H34 118.1 . . ?
N12 C60 H60A 108.7 . . ?
N12 C60 H60B 108.7 . . ?
N13 C60 N12 114.2(11) . . ?
N13 C60 H60A 108.7 . . ?
N13 C60 H60B 108.7 . . ?
H60A C60 H60B 107.6 . . ?
N17 C76 N12 114.5(12) . . ?
N17 C76 C75 103.4(11) . . ?
N17 C76 H76 111.5 . . ?
N12 C76 C75 103.8(10) . . ?
N12 C76 H76 111.5 . . ?
C75 C76 H76 111.5 . . ?
H62A C62 H62B 107.5 . . ?
N15 C62 H62A 108.5 5_895 . ?
N15 C62 H62B 108.5 5_895 . ?
N7 C62 H62A 108.5 . . ?
N7 C62 H62B 108.5 . . ?
N7 C62 N15 115.1(10) . 5_895 ?
N13 C77 C78 103.4(12) . . ?
N13 C77 H77 112.3 . . ?
N13 C77 N16 113.9(10) . . ?
C78 C77 H77 112.3 . . ?
N16 C77 C78 102.0(10) . . ?
N16 C77 H77 112.3 . . ?
N19 C74 N10 113.7(10) . . ?
N19 C74 C73 103.2(11) . . ?
N19 C74 H74 112.0 . . ?
N10 C74 C73 103.2(10) . . ?
N10 C74 H74 112.0 . . ?
C73 C74 H74 112.0 . . ?
C41 C40 C39 120.8(11) . . ?
C41 C40 H40 119.6 . . ?
C39 C40 H40 119.6 . . ?
N19 C66 H66A 108.8 . . ?
N19 C66 H66B 108.8 . . ?
N18 C66 N19 113.7(10) . . ?
N18 C66 H66A 108.8 . . ?
N18 C66 H66B 108.8 . . ?
H66A C66 H66B 107.7 . . ?
C71 C72 H72 111.3 . . ?
N8 C72 C71 104.0(10) . . ?
N8 C72 H72 111.3 . . ?
N21 C72 C71 104.0(11) . . ?
N21 C72 H72 111.3 . . ?
N21 C72 N8 114.4(10) . . ?
N14 C70 H70A 108.8 . . ?
N14 C70 H70B 108.8 . . ?
H70A C70 H70B 107.7 . . ?
N22 C70 N14 113.7(10) 5_895 . ?
N22 C70 H70A 108.8 5_895 . ?
N22 C70 H70B 108.8 5_895 . ?
N2 C17 H17 118.6 . . ?
N2 C17 C18 122.8(15) . . ?
C18 C17 H17 118.6 . . ?
C14 C18 C17 119.5(14) . . ?
C14 C18 H18 120.2 . . ?
C17 C18 H18 120.2 . . ?
N10 C58 N11 113.3(10) . . ?
N10 C58 H58A 108.9 . . ?
N10 C58 H58B 108.9 . . ?
N11 C58 H58A 108.9 . . ?
N11 C58 H58B 108.9 . . ?
H58A C58 H58B 107.7 . . ?
N2 C16 C15 125.5(14) . . ?
N2 C16 H16 117.2 . . ?
C15 C16 H16 117.2 . . ?
N17 C64 H64A 109.0 . . ?
N17 C64 H64B 109.0 . . ?
H64A C64 H64B 107.8 . . ?
N16 C64 N17 112.7(11) . . ?
N16 C64 H64A 109.0 . . ?
N16 C64 H64B 109.0 . . ?
N28 C95 N31 114.0(8) . . ?
N28 C95 C96 104.3(7) . . ?
N28 C95 H95 111.3 . . ?
N31 C95 C96 104.3(8) . . ?
N31 C95 H95 111.3 . . ?
C96 C95 H95 111.3 . . ?
N38 C89 N31 112.9(8) . . ?
N38 C89 H89A 109.0 . . ?
N38 C89 H89B 109.0 . . ?
N31 C89 H89A 109.0 . . ?
N31 C89 H89B 109.0 . . ?
H89A C89 H89B 107.8 . . ?
C63 N16 C77 113.5(11) . . ?
C63 N16 C64 117.9(11) . . ?
C77 N16 C64 120.2(12) . . ?
C63 N15 C78 111.5(12) . . ?
C63 N15 C62 123.2(11) . 5_895 ?
C78 N15 C62 122.6(11) . 5_895 ?
C55 N7 C71 112.3(11) . . ?
C55 N7 C62 123.0(10) . . ?
C62 N7 C71 124.5(11) . . ?
C69 N22 C71 110.4(12) . . ?
C69 N22 C70 120.6(11) . 5_895 ?
C70 N22 C71 122.9(11) 5_895 . ?
C55 N8 C56 123.6(9) . . ?
C55 N8 C72 110.7(11) . . ?
C56 N8 C72 122.3(10) . . ?
C69 N21 C72 110.3(13) . . ?
C69 N21 C68 125.8(12) . . ?
C68 N21 C72 123.8(13) . . ?
N20 C68 N21 116.7(11) . . ?
N20 C68 H68A 108.1 . . ?
N20 C68 H68B 108.1 . . ?
N21 C68 H68A 108.1 . . ?
N21 C68 H68B 108.1 . . ?
H68A C68 H68B 107.3 . . ?
C24 C23 C22 120.6(9) . . ?
C24 C23 C26 119.8(9) . . ?
C22 C23 C26 119.5(9) . . ?

loop_
_geom_bond_atom_site_label_1
_geom_bond_atom_site_label_2
_geom_bond_distance
_geom_bond_site_symmetry_2
_geom_bond_publ_flag
U1 U3 3.7214(6) . ?
U1 O7 2.273(6) . ?
U1 O8 2.336(6) . ?
U1 O12 2.447(6) . ?
U1 O1 1.774(6) . ?
U1 O2 1.783(6) . ?
U1 O10 2.401(6) . ?
U1 O16 2.460(7) . ?
U2 U3 3.7003(5) . ?
U2 O7 2.242(6) . ?
U2 O14 2.521(6) . ?
U2 O3 1.775(7) . ?
U2 O13 2.338(6) . ?
U2 O9 2.301(7) . ?
U2 O15 2.476(7) . ?
U2 O4 1.757(7) . ?
U2 C37 2.879(9) . ?
U3 O7 2.267(6) . ?
U3 O8 2.298(6) . ?
U3 O9 2.345(7) . ?
U3 O18 2.491(7) . ?
U3 O6 1.778(8) . ?
U3 O5 1.780(9) . ?
U3 O17 2.536(9) . ?
O22 C69 1.251(15) . ?
O14 C37 1.272(10) . ?
O12 C19 1.261(9) . ?
O10 C1 1.283(12) . ?
O13 C19 1.303(9) . ?
O15 C37 1.273(11) . ?
O16 H16A 0.8539 . ?
O16 H16B 0.8542 . ?
O18 C55 1.209(13) . ?
O29 C85 1.228(11) . ?
O11 C1 1.231(12) . ?
N33 C97 1.435(11) . ?
N33 C92 1.356(13) . ?
N33 C91 1.437(12) . ?
C19 C20 1.430(10) . ?
C25 H25 0.9300 . ?
C25 C20 1.373(12) . ?
C25 C24 1.395(13) . ?
N26 C97 1.451(12) 7_795 ?
N26 C83 1.374(12) . ?
N26 C84 1.454(12) 7_795 ?
N3 C27 1.334(13) . ?
N3 C31 1.347(12) . ?
N3 C26 1.480(12) . ?
N38 C101 1.440(12) . ?
N38 C79 1.379(12) . ?
N38 C89 1.431(12) . ?
O26 C79 1.214(12) . ?
O31 C90 1.210(11) . ?
N28 C86 1.461(11) . ?
N28 C85 1.375(12) . ?
N28 C95 1.438(12) . ?
N32 C96 1.467(12) . ?
N32 C90 1.363(12) . ?
N32 C91 1.459(12) . ?
O33 C94 1.200(13) . ?
O17 H17A 0.8505 . ?
O17 H17B 0.8497 . ?
N1 C8 1.519(12) . ?
N1 C9 1.338(13) . ?
N1 C13 1.296(13) . ?
N5 C45 1.341(14) . ?
N5 C49 1.334(15) . ?
N5 C44 1.498(14) . ?
N4 C35 1.289(17) . ?
N4 C34 1.338(18) . ?
O23 C67 1.232(14) . ?
N34 C98 1.431(12) . ?
N34 C93 1.413(13) . ?
N34 C92 1.375(13) . ?
N20 C73 1.447(15) . ?
N20 C67 1.346(16) . ?
N20 C68 1.405(17) . ?
N19 C67 1.363(17) . ?
N19 C74 1.445(16) . ?
N19 C66 1.473(17) . ?
N10 C57 1.356(15) . ?
N10 C74 1.469(15) . ?
N10 C58 1.416(16) . ?
N27 C96 1.441(11) . ?
N27 C85 1.354(12) . ?
N27 C84 1.447(12) . ?
N11 C59 1.317(16) . ?
N11 C75 1.470(15) . ?
N11 C58 1.457(17) . ?
N18 C65 1.364(17) . ?
N18 C75 1.440(15) . ?
N18 C66 1.440(17) . ?
O32 C92 1.232(12) . ?
N23 C80 1.438(13) . ?
N23 C81 1.357(13) . ?
N23 C100 1.436(13) . ?
N17 C65 1.407(17) . ?
N17 C76 1.439(16) . ?
N17 C64 1.477(17) . ?
N30 C87 1.395(14) . ?
N30 C102 1.461(12) . ?
N30 C88 1.446(13) . ?
N12 C59 1.367(16) . ?
N12 C60 1.460(17) . ?
N12 C76 1.456(16) . ?
N31 C90 1.382(12) . ?
N31 C95 1.448(11) . ?
N31 C89 1.444(12) . ?
O28 C83 1.233(11) . ?
N24 C81 1.370(13) . ?
N24 C99 1.427(13) . ?
N24 C82 1.429(13) . ?
O19 C57 1.226(13) . ?
O27 C81 1.219(12) . ?
N25 C98 1.487(12) 7_795 ?
N25 C83 1.338(13) . ?
N25 C82 1.457(12) . ?
O30 C87 1.198(12) . ?
O21 C61 1.218(14) . ?
O24 C65 1.181(14) . ?
O20 C59 1.227(14) . ?
N29 C86 1.449(12) . ?
N29 C101 1.461(12) . ?
N29 C87 1.350(13) . ?
C37 C38 1.514(13) . ?
N37 C80 1.440(12) . ?
N37 C79 1.384(12) . ?
N37 C102 1.409(13) . ?
N6 C52 1.306(15) . ?
N6 C53 1.367(16) . ?
C97 H97 0.9800 . ?
C97 C98 1.531(13) . ?
C20 C21 1.391(12) . ?
N14 C61 1.368(16) . ?
N14 C78 1.455(16) . ?
N14 C70 1.44(2) . ?
N9 C56 1.430(16) . ?
N9 C73 1.431(14) . ?
N9 C57 1.391(15) . ?
N35 C94 1.395(14) . ?
N35 C93 1.455(12) 7_795 ?
N35 C99 1.443(13) . ?
N36 C94 1.381(13) . ?
N36 C100 1.453(13) . ?
N36 C88 1.437(12) . ?
N13 C61 1.353(18) . ?
N13 C60 1.411(19) . ?
N13 C77 1.435(15) . ?
C1 C2 1.483(13) . ?
C21 H21 0.9300 . ?
C21 C22 1.391(13) . ?
C80 H80A 0.9700 . ?
C80 H80B 0.9700 . ?
O25 C63 1.194(14) . ?
N2 C17 1.31(2) . ?
N2 C16 1.313(19) . ?
C3 H3 0.9300 . ?
C3 C2 1.397(14) . ?
C3 C4 1.374(13) . ?
C98 H98 0.9800 . ?
C86 H86A 0.9700 . ?
C86 H86B 0.9700 . ?
C52 H52 0.9300 . ?
C52 C51 1.356(16) . ?
C50 C51 1.426(14) . ?
C50 C47 1.473(15) . ?
C50 C54 1.401(15) . ?
C38 C43 1.366(14) . ?
C38 C39 1.365(14) . ?
C2 C7 1.376(13) . ?
C51 H51 0.9300 . ?
C6 H6 0.9300 . ?
C6 C7 1.417(13) . ?
C6 C5 1.406(14) . ?
C96 H96 0.9800 . ?
C96 C95 1.537(13) . ?
C93 H93A 0.9700 . ?
C93 H93B 0.9700 . ?
C32 C29 1.496(13) . ?
C32 C36 1.374(16) . ?
C32 C33 1.404(14) . ?
C101 H101 0.9800 . ?
C101 C102 1.541(13) . ?
C45 H45 0.9300 . ?
C45 C46 1.390(15) . ?
C8 H8A 0.9700 . ?
C8 H8B 0.9700 . ?
C8 C5 1.511(12) . ?
C24 H24 0.9300 . ?
C24 C23 1.377(13) . ?
C4 H4 0.9300 . ?
C4 C5 1.395(14) . ?
C99 H99 0.9800 . ?
C99 C100 1.563(14) . ?
C22 H22 0.9300 . ?
C22 C23 1.377(14) . ?
C46 H46 0.9300 . ?
C46 C47 1.369(15) . ?
C29 C30 1.376(13) . ?
C29 C28 1.378(14) . ?
C11 C12 1.380(14) . ?
C11 C14 1.495(15) . ?
C11 C10 1.372(16) . ?
C49 H49 0.9300 . ?
C49 C48 1.366(17) . ?
C27 H27 0.9300 . ?
C27 C28 1.383(15) . ?
C31 H31 0.9300 . ?
C31 C30 1.352(14) . ?
C12 H12 0.9300 . ?
C12 C13 1.389(14) . ?
C7 H7 0.9300 . ?
C43 H43 0.9300 . ?
C43 C42 1.380(13) . ?
C30 H30 0.9300 . ?
C14 C15 1.401(17) . ?
C14 C18 1.371(19) . ?
C26 H26A 0.9700 . ?
C26 H26B 0.9700 . ?
C26 C23 1.542(13) . ?
C28 H28 0.9300 . ?
C82 H82A 0.9700 . ?
C82 H82B 0.9700 . ?
C102 H102 0.9800 . ?
C42 H42 0.9300 . ?
C42 C41 1.386(15) . ?
C53 H53 0.9300 . ?
C53 C54 1.371(16) . ?
C47 C48 1.413(14) . ?
C84 H84A 0.9700 . ?
C84 H84B 0.9700 . ?
C55 N7 1.351(15) . ?
C55 N8 1.356(17) . ?
C63 N16 1.359(17) . ?
C63 N15 1.395(17) . ?
C41 C44 1.504(13) . ?
C41 C40 1.371(16) . ?
C54 H54 0.9300 . ?
C9 H9 0.9300 . ?
C9 C10 1.383(16) . ?
C13 H13 0.9300 . ?
C56 H56A 0.9700 . ?
C56 H56B 0.9700 . ?
C56 N8 1.466(16) . ?
C91 H91A 0.9700 . ?
C91 H91B 0.9700 . ?
C100 H100 0.9800 . ?
C44 H44A 0.9700 . ?
C44 H44B 0.9700 . ?
C48 H48 0.9300 . ?
C73 H73 0.9800 . ?
C73 C74 1.531(19) . ?
C39 H39 0.9300 . ?
C39 C40 1.384(15) . ?
C78 H78 0.9800 . ?
C78 C77 1.54(2) . ?
C78 N15 1.434(15) . ?
C15 H15 0.9300 . ?
C15 C16 1.378(18) . ?
C69 N22 1.357(17) . ?
C69 N21 1.362(18) . ?
C36 H36 0.9300 . ?
C36 C35 1.408(17) . ?
C33 H33 0.9300 . ?
C33 C34 1.386(16) . ?
C88 H88A 0.9700 . ?
C88 H88B 0.9700 . ?
C10 H10 0.9300 . ?
C75 H75 0.9800 . ?
C75 C76 1.58(2) . ?
C35 H35 0.9300 . ?
C71 H71 0.9800 . ?
C71 C72 1.50(2) . ?
C71 N7 1.459(14) . ?
C71 N22 1.452(15) . ?
C34 H34 0.9300 . ?
C60 H60A 0.9700 . ?
C60 H60B 0.9700 . ?
C76 H76 0.9800 . ?
C62 H62A 0.9700 . ?
C62 H62B 0.9700 . ?
C62 N15 1.462(18) 5_895 ?
C62 N7 1.424(19) . ?
C77 H77 0.9800 . ?
C77 N16 1.442(15) . ?
C74 H74 0.9800 . ?
C40 H40 0.9300 . ?
C66 H66A 0.9700 . ?
C66 H66B 0.9700 . ?
C72 H72 0.9800 . ?
C72 N8 1.469(13) . ?
C72 N21 1.445(15) . ?
C70 H70A 0.9700 . ?
C70 H70B 0.9700 . ?
C70 N22 1.435(19) 5_895 ?
C17 H17 0.9300 . ?
C17 C18 1.404(19) . ?
C18 H18 0.9300 . ?
C58 H58A 0.9700 . ?
C58 H58B 0.9700 . ?
C16 H16 0.9300 . ?
C64 H64A 0.9700 . ?
C64 H64B 0.9700 . ?
C64 N16 1.466(19) . ?
C95 H95 0.9800 . ?
C89 H89A 0.9700 . ?
C89 H89B 0.9700 . ?
N21 C68 1.437(19) . ?
C68 H68A 0.9700 . ?
C68 H68B 0.9700 . ?

loop_
_geom_torsion_atom_site_label_1
_geom_torsion_atom_site_label_2
_geom_torsion_atom_site_label_3
_geom_torsion_atom_site_label_4
_geom_torsion
_geom_torsion_site_symmetry_1
_geom_torsion_site_symmetry_2
_geom_torsion_site_symmetry_3
_geom_torsion_site_symmetry_4
_geom_torsion_publ_flag
U1 O12 C19 O13 -33.9(13) . . . . ?
U1 O12 C19 C20 148.6(7) . . . . ?
U1 O10 C1 O11 4.7(16) . . . . ?
U1 O10 C1 C2 -178.0(6) . . . . ?
U2 O14 C37 O15 -2.8(9) . . . . ?
U2 O14 C37 C38 175.2(7) . . . . ?
U2 O13 C19 O12 -31.8(11) . . . . ?
U2 O13 C19 C20 145.8(7) . . . . ?
U2 O15 C37 O14 2.8(9) . . . . ?
U2 O15 C37 C38 -175.2(7) . . . . ?
U3 O18 C55 N7 -90.3(14) . . . . ?
U3 O18 C55 N8 88.5(13) . . . . ?
O22 C69 N22 C71 -177.3(11) . . . . ?
O22 C69 N22 C70 -23.9(19) . . . 5_895 ?
O22 C69 N21 C72 -174.7(10) . . . . ?
O22 C69 N21 C68 9.1(19) . . . . ?
O14 C37 C38 C43 -1.4(14) . . . . ?
O14 C37 C38 C39 179.9(10) . . . . ?
O12 C19 C20 C25 -29.0(12) . . . . ?
O12 C19 C20 C21 156.2(8) . . . . ?
O10 C1 C2 C3 -174.4(9) . . . . ?
O10 C1 C2 C7 4.0(14) . . . . ?
O13 C19 C20 C25 153.6(8) . . . . ?
O13 C19 C20 C21 -21.2(12) . . . . ?
O15 C37 C38 C43 176.6(10) . . . . ?
O15 C37 C38 C39 -2.2(14) . . . . ?
O18 C55 N7 C71 178.4(10) . . . . ?
O18 C55 N7 C62 2.8(18) . . . . ?
O18 C55 N8 C56 -12.1(17) . . . . ?
O18 C55 N8 C72 -171.6(10) . . . . ?
O11 C1 C2 C3 2.9(16) . . . . ?
O11 C1 C2 C7 -178.7(10) . . . . ?
N33 C97 C98 N34 -1.3(9) . . . . ?
N33 C97 C98 N25 117.0(7) . . . 7_795 ?
C19 C20 C21 C22 175.0(8) . . . . ?
C25 C20 C21 C22 0.3(14) . . . . ?
C25 C24 C23 C22 1.2(15) . . . . ?
C25 C24 C23 C26 177.0(9) . . . . ?
N26 C97 C98 N34 -121.0(8) 7_795 . . . ?
N26 C97 C98 N25 -2.7(9) 7_795 . . 7_795 ?
N3 C27 C28 C29 1.8(17) . . . . ?
N3 C31 C30 C29 1.6(18) . . . . ?
N3 C26 C23 C24 105.5(11) . . . . ?
N3 C26 C23 C22 -78.6(12) . . . . ?
N38 C101 C102 N30 -117.0(8) . . . . ?
N38 C101 C102 N37 2.5(9) . . . . ?
N32 C96 C95 N28 -116.7(8) . . . . ?
N32 C96 C95 N31 3.1(9) . . . . ?
N1 C8 C5 C6 80.7(12) . . . . ?
N1 C8 C5 C4 -102.1(12) . . . . ?
N1 C9 C10 C11 -1(2) . . . . ?
N5 C45 C46 C47 -1.7(17) . . . . ?
N5 C49 C48 C47 -1.5(17) . . . . ?
N20 C73 C74 N19 -2.8(11) . . . . ?
N20 C73 C74 N10 -121.4(10) . . . . ?
N27 C96 C95 N28 3.2(9) . . . . ?
N27 C96 C95 N31 123.0(8) . . . . ?
N11 C75 C76 N17 118.7(10) . . . . ?
N11 C75 C76 N12 -1.2(12) . . . . ?
N18 C75 C76 N17 -1.6(12) . . . . ?
N18 C75 C76 N12 -121.5(10) . . . . ?
N17 C64 N16 C63 133.5(12) . . . . ?
N17 C64 N16 C77 -80.4(15) . . . . ?
N24 C99 C100 N23 0.6(10) . . . . ?
N24 C99 C100 N36 120.3(9) . . . . ?
N29 C101 C102 N30 2.8(10) . . . . ?
N29 C101 C102 N37 122.4(8) . . . . ?
C37 C38 C43 C42 179.7(10) . . . . ?
C37 C38 C39 C40 177.8(11) . . . . ?
N6 C52 C51 C50 -3.3(18) . . . . ?
N6 C53 C54 C50 0.4(19) . . . . ?
C97 N33 C92 N34 -5.0(12) . . . . ?
C97 N33 C92 O32 175.0(11) . . . . ?
C97 N33 C91 N32 78.9(11) . . . . ?
C97 N26 C83 O28 175.6(9) 7_795 . . . ?
C97 N26 C83 N25 -6.5(10) 7_795 . . . ?
C20 C25 C24 C23 -2.7(15) . . . . ?
C20 C21 C22 C23 -1.8(14) . . . . ?
N14 C78 C77 N13 7.7(11) . . . . ?
N14 C78 C77 N16 -110.7(10) . . . . ?
N14 C78 N15 C63 109.8(13) . . . . ?
N14 C78 N15 C62 -88.6(15) . . . 5_895 ?
N9 C56 N8 C55 122.5(11) . . . . ?
N9 C56 N8 C72 -80.3(13) . . . . ?
N9 C73 C74 N19 119.2(10) . . . . ?
N9 C73 C74 N10 0.6(12) . . . . ?
N35 C99 C100 N23 -120.4(9) . . . . ?
N35 C99 C100 N36 -0.8(10) . . . . ?
N13 C77 N16 C63 -123.4(13) . . . . ?
N13 C77 N16 C64 89.2(15) . . . . ?
C1 C2 C7 C6 -178.0(9) . . . . ?
C21 C22 C23 C24 1.1(14) . . . . ?
C21 C22 C23 C26 -174.8(8) . . . . ?
C80 N23 C81 N24 164.3(9) . . . . ?
C80 N23 C81 O27 -16.1(16) . . . . ?
C80 N23 C100 N36 84.8(12) . . . . ?
C80 N23 C100 C99 -163.0(9) . . . . ?
C80 N37 C79 N38 -172.8(8) . . . . ?
C80 N37 C79 O26 5.9(15) . . . . ?
C80 N37 C102 N30 -79.7(12) . . . . ?
C80 N37 C102 C101 169.4(9) . . . . ?
C94 N35 C99 N24 -112.8(10) . . . . ?
C94 N35 C99 C100 -1.4(12) . . . . ?
C94 N36 C100 N23 114.6(10) . . . . ?
C94 N36 C100 C99 2.7(12) . . . . ?
C94 N36 C88 N30 -115.6(12) . . . . ?
O25 C63 N16 C77 -171.4(14) . . . . ?
O25 C63 N16 C64 -23(2) . . . . ?
O25 C63 N15 C78 177.3(13) . . . . ?
O25 C63 N15 C62 16(2) . . . 5_895 ?
N2 C17 C18 C14 -4(2) . . . . ?
C3 C2 C7 C6 0.4(15) . . . . ?
C3 C4 C5 C6 1.1(15) . . . . ?
C3 C4 C5 C8 -176.1(9) . . . . ?
C98 N34 C93 N35 -81.0(12) . . . 7_795 ?
C98 N34 C92 N33 4.1(12) . . . . ?
C98 N34 C92 O32 -175.9(11) . . . . ?
C98 N25 C83 N26 8.5(11) 7_795 . . . ?
C98 N25 C83 O28 -173.6(9) 7_795 . . . ?
C98 N25 C82 N24 -88.2(11) 7_795 . . . ?
C86 N28 C85 O29 -9.3(15) . . . . ?
C86 N28 C85 N27 167.5(8) . . . . ?
C86 N28 C95 N31 80.2(11) . . . . ?
C86 N28 C95 C96 -166.8(8) . . . . ?
C86 N29 C101 N38 -81.6(11) . . . . ?
C86 N29 C101 C102 166.6(8) . . . . ?
C86 N29 C87 N30 -168.6(8) . . . . ?
C86 N29 C87 O30 5.2(15) . . . . ?
C52 N6 C53 C54 -2.3(18) . . . . ?
C83 N25 C82 N24 119.3(10) . . . . ?
C50 C47 C48 C49 -177.2(10) . . . . ?
C38 C43 C42 C41 2.1(19) . . . . ?
C38 C39 C40 C41 3(2) . . . . ?
C2 C3 C4 C5 -1.9(16) . . . . ?
C81 N23 C80 N37 117.5(11) . . . . ?
C81 N23 C100 N36 -114.6(9) . . . . ?
C81 N23 C100 C99 -2.5(11) . . . . ?
C81 N24 C99 N35 113.0(10) . . . . ?
C81 N24 C99 C100 1.4(11) . . . . ?
C81 N24 C82 N25 -111.1(11) . . . . ?
C51 C50 C47 C46 -42.7(15) . . . . ?
C51 C50 C47 C48 136.6(11) . . . . ?
C51 C50 C54 C53 0.3(17) . . . . ?
C96 N32 C90 O31 -174.3(9) . . . . ?
C96 N32 C90 N31 3.8(11) . . . . ?
C96 N32 C91 N33 -84.7(10) . . . . ?
C96 N27 C85 O29 174.2(9) . . . . ?
C96 N27 C85 N28 -2.6(11) . . . . ?
C96 N27 C84 N26 77.2(11) . . . 7_795 ?
C93 N34 C98 N25 82.4(11) . . . 7_795 ?
C93 N34 C98 C97 -168.0(8) . . . . ?
C93 N34 C92 N33 170.5(9) . . . . ?
C93 N34 C92 O32 -9.5(18) . . . . ?
C93 N35 C94 O33 -11.5(18) 7_795 . . . ?
C93 N35 C94 N36 166.8(9) 7_795 . . . ?
C93 N35 C99 N24 83.7(12) 7_795 . . . ?
C93 N35 C99 C100 -164.9(9) 7_795 . . . ?
C32 C29 C30 C31 172.9(10) . . . . ?
C32 C29 C28 C27 -174.6(10) . . . . ?
C32 C36 C35 N4 -1(2) . . . . ?
C32 C33 C34 N4 -1(2) . . . . ?
C101 N38 C79 O26 -173.8(9) . . . . ?
C101 N38 C79 N37 4.9(10) . . . . ?
C101 N38 C89 N31 -87.4(11) . . . . ?
C101 N29 C86 N28 82.1(11) . . . . ?
C101 N29 C87 N30 -0.1(11) . . . . ?
C101 N29 C87 O30 173.8(10) . . . . ?
C45 N5 C49 C48 -1.0(16) . . . . ?
C45 N5 C44 C41 92.1(12) . . . . ?
C45 C46 C47 C50 178.7(10) . . . . ?
C45 C46 C47 C48 -0.7(16) . . . . ?
C87 N30 C102 N37 -115.4(9) . . . . ?
C87 N30 C102 C101 -3.2(11) . . . . ?
C87 N30 C88 N36 115.3(11) . . . . ?
C87 N29 C86 N28 -110.4(10) . . . . ?
C87 N29 C101 N38 110.0(9) . . . . ?
C87 N29 C101 C102 -1.9(11) . . . . ?
C8 N1 C9 C10 174.6(12) . . . . ?
C8 N1 C13 C12 -174.5(9) . . . . ?
C90 N32 C96 N27 -115.4(9) . . . . ?
C90 N32 C96 C95 -4.3(10) . . . . ?
C90 N32 C91 N33 120.0(9) . . . . ?
C90 N31 C95 N28 112.0(9) . . . . ?
C90 N31 C95 C96 -1.1(10) . . . . ?
C90 N31 C89 N38 -107.1(10) . . . . ?
C92 N33 C97 N26 117.3(9) . . . 7_795 ?
C92 N33 C97 C98 3.9(10) . . . . ?
C92 N33 C91 N32 -125.1(10) . . . . ?
C92 N34 C98 N25 -111.2(10) . . . 7_795 ?
C92 N34 C98 C97 -1.6(11) . . . . ?
C92 N34 C93 N35 114.1(11) . . . 7_795 ?
C24 C25 C20 C19 -172.9(8) . . . . ?
C24 C25 C20 C21 1.9(14) . . . . ?
C4 C3 C2 C1 179.5(10) . . . . ?
C4 C3 C2 C7 1.1(16) . . . . ?
C99 N24 C81 N23 -3.0(12) . . . . ?
C99 N24 C81 O27 177.4(10) . . . . ?
C99 N24 C82 N25 82.1(13) . . . . ?
C99 N35 C94 O33 -175.2(11) . . . . ?
C99 N35 C94 N36 3.0(12) . . . . ?
C46 C47 C48 C49 2.3(16) . . . . ?
C29 C32 C36 C35 -175.1(11) . . . . ?
C29 C32 C33 C34 176.1(11) . . . . ?
C79 N38 C101 N29 -116.9(9) . . . . ?
C79 N38 C101 C102 -4.6(10) . . . . ?
C79 N38 C89 N31 116.0(10) . . . . ?
C79 N37 C80 N23 -111.8(10) . . . . ?
C79 N37 C102 N30 111.1(9) . . . . ?
C79 N37 C102 C101 0.3(10) . . . . ?
C11 C12 C13 N1 1.1(17) . . . . ?
C11 C14 C15 C16 174.9(11) . . . . ?
C11 C14 C18 C17 -174.2(12) . . . . ?
C49 N5 C45 C46 2.5(16) . . . . ?
C49 N5 C44 C41 -83.0(12) . . . . ?
C27 N3 C31 C30 2.8(16) . . . . ?
C27 N3 C26 C23 131.4(10) . . . . ?
C31 N3 C27 C28 -4.5(16) . . . . ?
C31 N3 C26 C23 -53.4(13) . . . . ?
C12 C11 C14 C15 -160.0(11) . . . . ?
C12 C11 C14 C18 18.5(17) . . . . ?
C12 C11 C10 C9 4.3(19) . . . . ?
C7 C6 C5 C8 177.6(9) . . . . ?
C7 C6 C5 C4 0.4(15) . . . . ?
C43 C38 C39 C40 -0.9(18) . . . . ?
C43 C42 C41 C44 -177.3(11) . . . . ?
C43 C42 C41 C40 0.1(18) . . . . ?
C30 C29 C28 C27 2.5(16) . . . . ?
C14 C11 C12 C13 173.7(10) . . . . ?
C14 C11 C10 C9 -173.7(12) . . . . ?
C14 C15 C16 N2 2(2) . . . . ?
C26 N3 C27 C28 170.8(10) . . . . ?
C26 N3 C31 C30 -172.4(10) . . . . ?
C28 C29 C30 C31 -4.2(17) . . . . ?
C82 N24 C81 N23 -170.9(9) . . . . ?
C82 N24 C81 O27 9.5(16) . . . . ?
C82 N24 C99 N35 -79.0(12) . . . . ?
C82 N24 C99 C100 169.4(9) . . . . ?
C82 N25 C83 N26 162.5(8) . . . . ?
C82 N25 C83 O28 -19.6(15) . . . . ?
C102 N30 C87 O30 -172.0(9) . . . . ?
C102 N30 C87 N29 2.2(11) . . . . ?
C102 N30 C88 N36 -86.1(13) . . . . ?
C102 N37 C80 N23 79.9(13) . . . . ?
C102 N37 C79 N38 -3.1(11) . . . . ?
C102 N37 C79 O26 175.6(10) . . . . ?
C85 N28 C86 N29 115.5(10) . . . . ?
C85 N28 C95 N31 -118.1(9) . . . . ?
C85 N28 C95 C96 -5.0(10) . . . . ?
C85 N27 C96 N32 111.0(9) . . . . ?
C85 N27 C96 C95 -0.5(10) . . . . ?
C85 N27 C84 N26 -114.6(10) . . . 7_795 ?
C42 C41 C44 N5 102.5(12) . . . . ?
C42 C41 C40 C39 -2.6(19) . . . . ?
C53 N6 C52 C51 3.9(18) . . . . ?
C47 C50 C51 C52 178.3(10) . . . . ?
C47 C50 C54 C53 -177.0(11) . . . . ?
C84 N26 C83 O28 23.1(14) 7_795 . . . ?
C84 N26 C83 N25 -159.0(8) 7_795 . . . ?
C84 N27 C96 N32 -79.9(11) . . . . ?
C84 N27 C96 C95 168.6(8) . . . . ?
C84 N27 C85 O29 5.0(15) . . . . ?
C84 N27 C85 N28 -171.9(8) . . . . ?
C59 N11 C75 N18 113.0(13) . . . . ?
C59 N11 C75 C76 3.6(13) . . . . ?
C59 N11 C58 N10 -110.2(13) . . . . ?
C59 N12 C60 N13 121.9(14) . . . . ?
C59 N12 C76 N17 -113.4(13) . . . . ?
C59 N12 C76 C75 -1.4(13) . . . . ?
C54 C50 C51 C52 1.0(16) . . . . ?
C54 C50 C47 C46 134.4(12) . . . . ?
C54 C50 C47 C48 -46.2(15) . . . . ?
C65 N18 C75 N11 -112.3(14) . . . . ?
C65 N18 C75 C76 -3.4(13) . . . . ?
C65 N18 C66 N19 110.9(14) . . . . ?
C65 N17 C76 N12 118.3(13) . . . . ?
C65 N17 C76 C75 6.1(13) . . . . ?
C65 N17 C64 N16 -126.2(13) . . . . ?
C9 N1 C8 C5 129.0(11) . . . . ?
C9 N1 C13 C12 2.3(17) . . . . ?
C13 N1 C8 C5 -54.1(13) . . . . ?
C13 N1 C9 C10 -2.3(19) . . . . ?
C56 N9 C73 N20 -86.0(15) . . . . ?
C56 N9 C73 C74 160.8(11) . . . . ?
C56 N9 C57 N10 -164.6(11) . . . . ?
C56 N9 C57 O19 15.0(18) . . . . ?
C91 N33 C97 N26 -84.5(10) . . . 7_795 ?
C91 N33 C97 C98 162.1(8) . . . . ?
C91 N33 C92 N34 -163.0(9) . . . . ?
C91 N33 C92 O32 17.1(17) . . . . ?
C91 N32 C96 N27 87.2(10) . . . . ?
C91 N32 C96 C95 -161.8(8) . . . . ?
C91 N32 C90 O31 -16.6(15) . . . . ?
C91 N32 C90 N31 161.5(8) . . . . ?
C5 C6 C7 C2 -1.1(15) . . . . ?
C100 N23 C80 N37 -83.7(13) . . . . ?
C100 N23 C81 N24 3.4(12) . . . . ?
C100 N23 C81 O27 -177.0(10) . . . . ?
C100 N36 C94 O33 174.7(12) . . . . ?
C100 N36 C94 N35 -3.6(12) . . . . ?
C100 N36 C88 N30 82.4(14) . . . . ?
C44 N5 C45 C46 -172.5(9) . . . . ?
C44 N5 C49 C48 173.9(10) . . . . ?
C44 C41 C40 C39 174.8(11) . . . . ?
C73 N20 C67 O23 -176.1(11) . . . . ?
C73 N20 C67 N19 4.0(14) . . . . ?
C73 N20 C68 N21 -78.1(17) . . . . ?
C73 N9 C56 N8 89.4(14) . . . . ?
C73 N9 C57 N10 -7.2(14) . . . . ?
C73 N9 C57 O19 172.5(11) . . . . ?
C39 C38 C43 C42 -1.6(18) . . . . ?
C61 N14 C78 C77 -8.9(12) . . . . ?
C61 N14 C78 N15 -121.4(12) . . . . ?
C61 N14 C70 N22 126.8(12) . . . 5_895 ?
C61 N13 C60 N12 -115.1(13) . . . . ?
C61 N13 C77 C78 -4.7(13) . . . . ?
C61 N13 C77 N16 105.1(14) . . . . ?
C67 N20 C73 N9 -115.0(13) . . . . ?
C67 N20 C73 C74 -0.6(13) . . . . ?
C67 N20 C68 N21 112.9(15) . . . . ?
C67 N19 C74 N10 116.5(12) . . . . ?
C67 N19 C74 C73 5.5(13) . . . . ?
C67 N19 C66 N18 -110.1(14) . . . . ?
C78 N14 C61 O21 -172.9(11) . . . . ?
C78 N14 C61 N13 6.4(13) . . . . ?
C78 N14 C70 N22 -76.8(15) . . . 5_895 ?
C78 C77 N16 C63 -12.7(13) . . . . ?
C78 C77 N16 C64 -160.2(10) . . . . ?
C15 C14 C18 C17 4.3(19) . . . . ?
C69 N21 C68 N20 -96.7(16) . . . . ?
C36 C32 C29 C30 23.2(16) . . . . ?
C36 C32 C29 C28 -159.8(12) . . . . ?
C36 C32 C33 C34 0.3(18) . . . . ?
C57 N10 C74 N19 -115.9(12) . . . . ?
C57 N10 C74 C73 -4.9(13) . . . . ?
C57 N10 C58 N11 109.9(13) . . . . ?
C57 N9 C56 N8 -116.1(12) . . . . ?
C57 N9 C73 N20 117.1(12) . . . . ?
C57 N9 C73 C74 3.8(13) . . . . ?
C33 C32 C29 C30 -152.4(11) . . . . ?
C33 C32 C29 C28 24.6(16) . . . . ?
C33 C32 C36 C35 0.6(18) . . . . ?
C88 N30 C87 O30 -11.5(15) . . . . ?
C88 N30 C87 N29 162.6(9) . . . . ?
C88 N30 C102 N37 84.6(11) . . . . ?
C88 N30 C102 C101 -163.2(9) . . . . ?
C88 N36 C94 O33 11.0(19) . . . . ?
C88 N36 C94 N35 -167.2(10) . . . . ?
C88 N36 C100 N23 -81.8(12) . . . . ?
C88 N36 C100 C99 166.2(9) . . . . ?
C10 C11 C12 C13 -4.4(17) . . . . ?
C10 C11 C14 C15 18.0(17) . . . . ?
C10 C11 C14 C18 -163.6(13) . . . . ?
C75 N11 C59 N12 -4.8(14) . . . . ?
C75 N11 C59 O20 175.5(11) . . . . ?
C75 N11 C58 N10 80.0(14) . . . . ?
C75 N18 C65 N17 7.2(14) . . . . ?
C75 N18 C65 O24 -174.5(13) . . . . ?
C75 N18 C66 N19 -89.4(15) . . . . ?
C35 N4 C34 C33 1(2) . . . . ?
C71 C72 N8 C55 -10.9(12) . . . . ?
C71 C72 N8 C56 -170.6(10) . . . . ?
C71 C72 N21 C69 -12.5(12) . . . . ?
C71 C72 N21 C68 163.8(11) . . . . ?
C34 N4 C35 C36 0(2) . . . . ?
C60 N12 C59 N11 164.6(12) . . . . ?
C60 N12 C59 O20 -16(2) . . . . ?
C60 N12 C76 N17 85.2(15) . . . . ?
C60 N12 C76 C75 -162.9(12) . . . . ?
C60 N13 C61 O21 15.0(19) . . . . ?
C60 N13 C61 N14 -164.4(11) . . . . ?
C60 N13 C77 C78 159.0(10) . . . . ?
C60 N13 C77 N16 -91.2(15) . . . . ?
C76 N17 C65 N18 -8.2(14) . . . . ?
C76 N17 C65 O24 173.4(12) . . . . ?
C76 N17 C64 N16 81.1(17) . . . . ?
C76 N12 C59 N11 3.9(14) . . . . ?
C76 N12 C59 O20 -176.5(11) . . . . ?
C76 N12 C60 N13 -79.3(17) . . . . ?
C77 N13 C61 O21 178.6(11) . . . . ?
C77 N13 C61 N14 -0.7(13) . . . . ?
C77 N13 C60 N12 82.7(15) . . . . ?
C77 C78 N15 C63 -1.5(13) . . . . ?
C77 C78 N15 C62 160.2(12) . . . 5_895 ?
C74 N19 C67 O23 174.1(11) . . . . ?
C74 N19 C67 N20 -6.1(14) . . . . ?
C74 N19 C66 N18 79.7(17) . . . . ?
C74 N10 C57 O19 -172.0(12) . . . . ?
C74 N10 C57 N9 7.6(14) . . . . ?
C74 N10 C58 N11 -93.3(14) . . . . ?
C40 C41 C44 N5 -74.8(14) . . . . ?
C66 N19 C67 O23 2.7(19) . . . . ?
C66 N19 C67 N20 -177.4(11) . . . . ?
C66 N19 C74 N10 -72.5(16) . . . . ?
C66 N19 C74 C73 176.5(11) . . . . ?
C66 N18 C65 N17 168.0(11) . . . . ?
C66 N18 C65 O24 -14(2) . . . . ?
C66 N18 C75 N11 86.9(15) . . . . ?
C66 N18 C75 C76 -164.3(11) . . . . ?
C72 C71 N7 C55 -6.0(13) . . . . ?
C72 C71 N7 C62 169.4(11) . . . . ?
C72 C71 N22 C69 -6.7(12) . . . . ?
C72 C71 N22 C70 -159.4(11) . . . 5_895 ?
C72 N21 C68 N20 87.6(15) . . . . ?
C70 N14 C61 O21 -13.8(18) . . . . ?
C70 N14 C61 N13 165.6(11) . . . . ?
C70 N14 C78 C77 -166.9(11) . . . . ?
C70 N14 C78 N15 80.6(15) . . . . ?
C17 N2 C16 C15 -1(2) . . . . ?
C18 C14 C15 C16 -3.6(18) . . . . ?
C58 N10 C57 O19 -12.6(19) . . . . ?
C58 N10 C57 N9 167.0(11) . . . . ?
C58 N10 C74 N19 85.0(15) . . . . ?
C58 N10 C74 C73 -164.0(11) . . . . ?
C58 N11 C59 N12 -175.3(10) . . . . ?
C58 N11 C59 O20 5(2) . . . . ?
C58 N11 C75 N18 -76.1(15) . . . . ?
C58 N11 C75 C76 174.5(10) . . . . ?
C16 N2 C17 C18 2(2) . . . . ?
C64 N17 C65 N18 -163.5(11) . . . . ?
C64 N17 C65 O24 18(2) . . . . ?
C64 N17 C76 N12 -87.5(15) . . . . ?
C64 N17 C76 C75 160.3(12) . . . . ?
C95 N28 C86 N29 -84.3(11) . . . . ?
C95 N28 C85 O29 -172.0(9) . . . . ?
C95 N28 C85 N27 4.9(11) . . . . ?
C95 N31 C90 O31 176.5(9) . . . . ?
C95 N31 C90 N32 -1.6(11) . . . . ?
C95 N31 C89 N38 85.4(11) . . . . ?
C89 N38 C101 N29 84.5(10) . . . . ?
C89 N38 C101 C102 -163.3(8) . . . . ?
C89 N38 C79 O26 -15.2(15) . . . . ?
C89 N38 C79 N37 163.5(8) . . . . ?
C89 N31 C90 O31 7.6(15) . . . . ?
C89 N31 C90 N32 -170.5(8) . . . . ?
C89 N31 C95 N28 -79.3(11) . . . . ?
C89 N31 C95 C96 167.6(8) . . . . ?
N16 C63 N15 C78 -6.2(14) . . . . ?
N16 C63 N15 C62 -167.8(11) . . . 5_895 ?
N15 C63 N16 C77 12.3(15) . . . . ?
N15 C63 N16 C64 160.6(11) . . . . ?
N15 C78 C77 N13 126.5(10) . . . . ?
N15 C78 C77 N16 8.0(12) . . . . ?
N15 C62 N7 C55 -109.8(13) 5_895 . . . ?
N15 C62 N7 C71 75.3(16) 5_895 . . . ?
N7 C55 N8 C56 166.8(10) . . . . ?
N7 C55 N8 C72 7.4(13) . . . . ?
N7 C71 C72 N8 9.6(12) . . . . ?
N7 C71 C72 N21 129.7(9) . . . . ?
N7 C71 N22 C69 -117.8(12) . . . . ?
N7 C71 N22 C70 89.5(14) . . . 5_895 ?
N22 C69 N21 C72 8.8(13) . . . . ?
N22 C69 N21 C68 -167.4(11) . . . . ?
N22 C71 C72 N8 -108.9(9) . . . . ?
N22 C71 C72 N21 11.2(11) . . . . ?
N22 C71 N7 C55 105.8(13) . . . . ?
N22 C71 N7 C62 -78.8(15) . . . . ?
N8 C55 N7 C71 -0.6(13) . . . . ?
N8 C55 N7 C62 -176.1(10) . . . . ?
N8 C72 N21 C69 100.3(14) . . . . ?
N8 C72 N21 C68 -83.4(16) . . . . ?
N21 C69 N22 C71 -1.0(13) . . . . ?
N21 C69 N22 C70 152.5(11) . . . 5_895 ?
N21 C72 N8 C55 -123.7(13) . . . . ?
N21 C72 N8 C56 76.6(16) . . . . ?
C68 N20 C73 N9 74.9(16) . . . . ?
C68 N20 C73 C74 -170.7(12) . . . . ?
C68 N20 C67 O23 -6(2) . . . . ?
C68 N20 C67 N19 174.0(12) . . . . ?

loop_
_smtbx_masks_void_nr
_smtbx_masks_void_average_x
_smtbx_masks_void_average_y
_smtbx_masks_void_average_z
_smtbx_masks_void_volume
_smtbx_masks_void_count_electrons
_smtbx_masks_void_content
1 0.000 -0.552 0.250 1085.7 211.8 ?
2 0.000 -0.424 0.750 1085.7 211.2 ?
3 0.192 0.330 0.191 58.4 27.6 ?
4 0.192 0.670 0.691 58.4 31.2 ?
5 0.308 0.170 0.809 58.4 29.4 ?
6 0.308 0.830 0.309 58.4 25.8 ?
7 0.500 0.219 0.750 1085.7 211.2 ?
8 0.500 0.170 0.250 1085.7 211.8 ?
9 0.692 0.170 0.691 58.4 31.2 ?
10 0.692 0.830 0.191 58.4 27.6 ?
11 0.808 0.330 0.309 58.4 25.8 ?
12 0.808 0.670 0.809 58.4 29.4 ?
